data_7105440
loop_
_publ_author_name
'Nocton, Gr\'egory'
'P\'ecaut, Jacques'
'Filinchuk, Yaroslav'
'Mazzanti, Marinella'

_publ_section_title
;
 Ligand assisted cleavage of uranium oxo-clusters.
;
_journal_issue 16
_journal_name_full 'Chemical communications (Cambridge, England)'
_journal_page_first 2757
_journal_page_last 2759
_journal_paper_doi 10.1039/b926580e
_journal_volume 46
_journal_year 2010
_chemical_formula_sum 'C184 H142 N2 O32 U6'
_chemical_formula_weight 4321.18
_chemical_name_systematic
;
?
;
_space_group_IT_number 2
_symmetry_cell_setting triclinic
_symmetry_Int_Tables_number 2
_symmetry_space_group_name_Hall '-P 1'
_symmetry_space_group_name_H-M 'P -1'
_atom_sites_solution_hydrogens geom
_atom_sites_solution_primary direct
_atom_sites_solution_secondary difmap
_audit_creation_method SHELXL-97
_cell_angle_alpha 75.858(3)
_cell_angle_beta 79.099(2)
_cell_angle_gamma 64.725(4)
_cell_formula_units_Z 2
_cell_length_a 18.2263(6)
_cell_length_b 18.9950(10)
_cell_length_c 26.5602(7)
_cell_measurement_temperature 100(1)
_cell_volume 8025.3(6)
_computing_cell_refinement 'CrysAlis (Oxford Diffraction, 2006)'
_computing_data_collection 'MAR345 control software (MAR, 2002)'
_computing_data_reduction 'CrysAlis (Oxford Diffraction, 2006)'
_computing_structure_refinement 'SHELXH-97 (Sheldrick, 1997)'
_computing_structure_solution 'SHELXS-97 (Sheldrick, 1990)'
_diffrn_ambient_temperature 100(1)
_diffrn_detector_area_resol_mean 6.67
_diffrn_measured_fraction_theta_full 0.934
_diffrn_measured_fraction_theta_max 0.934
_diffrn_measurement_device_type 'MAR345 Image plate'
_diffrn_measurement_method \f-scan
_diffrn_radiation_monochromator 'Si (111)'
_diffrn_radiation_source 'Beamline BM1A, SNBL, ESRF, Grenoble, France'
_diffrn_radiation_type synchrotron
_diffrn_radiation_wavelength 0.69408
_diffrn_reflns_av_R_equivalents 0.0505
_diffrn_reflns_av_sigmaI/netI 0.0509
_diffrn_reflns_limit_h_max 23
_diffrn_reflns_limit_h_min -23
_diffrn_reflns_limit_k_max 23
_diffrn_reflns_limit_k_min -23
_diffrn_reflns_limit_l_max 33
_diffrn_reflns_limit_l_min -33
_diffrn_reflns_number 98098
_diffrn_reflns_theta_full 26.00
_diffrn_reflns_theta_max 26.00
_diffrn_reflns_theta_min 1.68
_diffrn_standards_interval_count 0
_diffrn_standards_interval_time 0
_diffrn_standards_number 0
_exptl_absorpt_coefficient_mu 6.108
_exptl_absorpt_correction_type empirical
_exptl_absorpt_process_details 'SADABS v.2.10 (Sheldrick, 2005)'
_exptl_crystal_density_diffrn 1.788
_exptl_crystal_density_method 'not measured'
_exptl_crystal_F_000 4136
_refine_diff_density_max 10.304
_refine_diff_density_min -5.052
_refine_diff_density_rms 0.297
_refine_ls_extinction_method none
_refine_ls_goodness_of_fit_ref 1.064
_refine_ls_hydrogen_treatment constr
_refine_ls_matrix_type full
_refine_ls_number_parameters 2019
_refine_ls_number_reflns 31621
_refine_ls_number_restraints 33
_refine_ls_restrained_S_all 1.063
_refine_ls_R_factor_all 0.0986
_refine_ls_R_factor_gt 0.0832
_refine_ls_shift/su_max 0.002
_refine_ls_shift/su_mean 0.000
_refine_ls_structure_factor_coef Fsqd
_refine_ls_weighting_details 'calc w=1/[\s^2^(Fo^2^)+(0.1550P)^2^+73.1111P] where P=(Fo^2^+2Fc^2^)/3'
_refine_ls_weighting_scheme calc
_refine_ls_wR_factor_gt 0.2223
_refine_ls_wR_factor_ref 0.2460
_reflns_number_gt 24813
_reflns_number_total 31621
_reflns_threshold_expression >2sigma(I)
_cod_data_source_file b926580e.txt
_cod_data_source_block cif2CH3CN.cif
_cod_original_cell_volume 8025.3(5)
_cod_database_code 7105440

loop_
_symmetry_equiv_pos_as_xyz
'x, y, z'
'-x, -y, -z'

loop_
_atom_site_label
_atom_site_type_symbol
_atom_site_fract_x
_atom_site_fract_y
_atom_site_fract_z
_atom_site_U_iso_or_equiv
_atom_site_adp_type
_atom_site_occupancy
_atom_site_symmetry_multiplicity
_atom_site_calc_flag
_atom_site_refinement_flags
_atom_site_disorder_assembly
_atom_site_disorder_group
U1 U 0.18041(2) 0.15187(2) 0.805407(14) 0.03370(12) Uani 1 1 d . . .
U2 U 0.35627(2) 0.12660(2) 0.695675(14) 0.03058(11) Uani 1 1 d . . .
U3 U 0.34204(2) 0.33534(2) 0.695630(14) 0.03160(11) Uani 1 1 d . . .
U4 U 0.15207(2) 0.30690(2) 0.678155(14) 0.03335(11) Uani 1 1 d . . .
U5 U 0.16334(3) 0.36189(2) 0.804749(14) 0.03425(12) Uani 1 1 d . . .
U6 U 0.36784(3) 0.18331(2) 0.822646(14) 0.03463(12) Uani 1 1 d . . .
O1Q O 0.3782(5) 0.2082(4) 0.7342(3) 0.0353(16) Uani 1 1 d . . .
O1R O 0.3286(5) 0.0949(5) 0.7897(3) 0.0383(17) Uani 1 1 d . . .
H1R H 0.3554 0.0375 0.8052 0.046 Uiso 1 1 calc R . .
O2Q O 0.2313(6) 0.2278(5) 0.8262(3) 0.0433(19) Uani 1 1 d . . .
O2R O 0.3094(5) 0.3251(5) 0.7907(3) 0.0390(17) Uani 1 1 d . . .
H2R H 0.3289 0.3560 0.8065 0.047 Uiso 1 1 calc R . .
O3Q O 0.2218(5) 0.1845(4) 0.7222(2) 0.0344(16) Uani 1 1 d . . .
O3R O 0.2995(5) 0.2642(4) 0.6493(3) 0.0355(16) Uani 1 1 d . . .
H3R H 0.3137 0.2720 0.6106 0.043 Uiso 1 1 calc R . .
O4Q O 0.2090(5) 0.3556(4) 0.7200(3) 0.0333(15) Uani 1 1 d . . .
O4R O 0.1023(5) 0.2937(4) 0.7704(3) 0.0375(17) Uani 1 1 d . . .
H4R H 0.0418 0.3125 0.7778 0.045 Uiso 1 1 calc R . .
O16A O 0.0346(6) 0.1933(5) 0.8175(4) 0.057(3) Uani 1 1 d . . .
O16B O 0.1377(6) 0.1354(5) 0.8947(3) 0.046(2) Uani 1 1 d . . .
O16C O 0.5000(5) 0.0727(5) 0.6910(3) 0.0451(19) Uani 1 1 d . . .
O16D O 0.4069(5) 0.1312(5) 0.6069(3) 0.0419(19) Uani 1 1 d . . .
O16E O 0.3642(5) 0.3704(5) 0.6001(3) 0.0394(18) Uani 1 1 d . . .
O16F O 0.4823(5) 0.2967(4) 0.6686(3) 0.0380(17) Uani 1 1 d . . .
O16G O 0.0125(5) 0.3964(5) 0.6892(3) 0.048(2) Uani 1 1 d . . .
O16H O 0.0722(6) 0.2431(5) 0.6649(3) 0.050(2) Uani 1 1 d . . .
O16K O 0.1996(6) 0.4471(5) 0.8367(4) 0.053(2) Uani 1 1 d . . .
O16L O 0.1329(5) 0.3427(5) 0.8958(3) 0.046(2) Uani 1 1 d . . .
O16M O 0.3660(6) 0.2477(5) 0.8904(3) 0.0460(19) Uani 1 1 d . . .
O16N O 0.4908(5) 0.2007(5) 0.8078(3) 0.0450(19) Uani 1 1 d . . .
O17A O 0.1423(6) 0.0642(6) 0.7770(3) 0.050(2) Uani 1 1 d . . .
O17B O 0.2478(6) 0.0147(5) 0.8506(3) 0.045(2) Uani 1 1 d . . .
O17C O 0.4086(5) -0.0151(5) 0.7217(4) 0.047(2) Uani 1 1 d . . .
O17D O 0.2916(5) 0.0794(5) 0.6517(3) 0.0430(19) Uani 1 1 d . . .
O17E O 0.2864(6) 0.4708(5) 0.6674(3) 0.050(2) Uani 1 1 d . . .
O17F O 0.4018(6) 0.3950(5) 0.7375(3) 0.049(2) Uani 1 1 d . . .
O17G O 0.1312(5) 0.4296(5) 0.6219(3) 0.0432(18) Uani 1 1 d . . .
O17H O 0.1793(5) 0.2846(5) 0.5914(3) 0.0449(19) Uani 1 1 d . . .
O17K O 0.0972(6) 0.4973(5) 0.7637(4) 0.056(2) Uani 1 1 d . . .
O17L O 0.0195(5) 0.4071(6) 0.8301(3) 0.053(2) Uani 1 1 d . . .
O17M O 0.3558(6) 0.1063(5) 0.9046(3) 0.0462(19) Uani 1 1 d . . .
O17N O 0.4802(5) 0.0599(5) 0.8221(3) 0.0473(19) Uani 1 1 d . . .
C1A C -0.1087(11) 0.2693(12) 0.8725(7) 0.078(5) Uani 1 1 d . . .
H1A H -0.0748 0.2962 0.8551 0.094 Uiso 1 1 calc R . .
C1B C 0.0464(10) 0.1897(8) 0.9827(6) 0.060(4) Uani 1 1 d . . .
H1B H 0.0677 0.2233 0.9579 0.072 Uiso 1 1 calc R . .
C1C C 0.6493(8) 0.0800(7) 0.6530(5) 0.044(3) Uani 1 1 d . . .
H1C H 0.6108 0.1194 0.6718 0.053 Uiso 1 1 calc R . .
C1D C 0.5333(8) 0.1204(7) 0.5312(4) 0.044(3) Uani 1 1 d . . .
H1D H 0.5395 0.1224 0.5654 0.053 Uiso 1 1 calc R . .
C1E C 0.4278(8) 0.3489(7) 0.4985(5) 0.045(3) Uani 1 1 d . . .
H1E H 0.4150 0.3082 0.5219 0.054 Uiso 1 1 calc R . .
C1F C 0.5839(8) 0.2843(7) 0.5771(4) 0.043(3) Uani 1 1 d . . .
H1F H 0.5333 0.2813 0.5769 0.052 Uiso 1 1 calc R . .
C1G C -0.1435(10) 0.3993(10) 0.6922(6) 0.063(4) Uani 1 1 d . . .
H1G H -0.1023 0.3503 0.7057 0.075 Uiso 1 1 calc R . .
C1H C -0.0143(8) 0.1486(8) 0.6949(6) 0.054(3) Uani 1 1 d . . .
H1H H 0.0041 0.1623 0.7208 0.064 Uiso 1 1 calc R . .
C1K C 0.2291(11) 0.4688(9) 0.9275(6) 0.065(4) Uani 1 1 d . . .
H1K H 0.2407 0.4168 0.9231 0.078 Uiso 1 1 calc R . .
C1L C 0.1757(8) 0.2956(8) 0.9964(5) 0.051(3) Uani 1 1 d . . .
H1L H 0.2114 0.2685 0.9699 0.061 Uiso 1 1 calc R . .
C1M C 0.4296(9) 0.3370(9) 0.9196(6) 0.060(4) Uani 1 1 d . . .
H1M H 0.4193 0.3458 0.8844 0.072 Uiso 1 1 calc R . .
C1N C 0.5994(9) 0.2563(9) 0.8271(5) 0.053(3) Uani 1 1 d . . .
H1N H 0.5476 0.2696 0.8468 0.063 Uiso 1 1 calc R . .
C2A C -0.1816(12) 0.3102(12) 0.9006(8) 0.091(6) Uani 1 1 d . . .
H2A H -0.1993 0.3650 0.9007 0.109 Uiso 1 1 calc R . .
C2B C -0.0093(12) 0.2195(10) 1.0233(6) 0.074(5) Uani 1 1 d . . .
H2B H -0.0253 0.2728 1.0267 0.088 Uiso 1 1 calc R . .
C2C C 0.7193(8) 0.0887(8) 0.6273(5) 0.048(3) Uani 1 1 d . . .
H2C H 0.7274 0.1348 0.6274 0.057 Uiso 1 1 calc R . .
C2D C 0.5945(8) 0.1243(7) 0.4893(5) 0.046(3) Uani 1 1 d . . .
H2D H 0.6434 0.1256 0.4955 0.056 Uiso 1 1 calc R . .
C2E C 0.4636(9) 0.3376(7) 0.4499(5) 0.051(3) Uani 1 1 d . . .
H2E H 0.4773 0.2880 0.4404 0.061 Uiso 1 1 calc R . .
C2F C 0.6442(10) 0.2697(8) 0.5340(5) 0.057(3) Uani 1 1 d . . .
H2F H 0.6327 0.2589 0.5039 0.068 Uiso 1 1 calc R . .
C2G C -0.2234(11) 0.4065(12) 0.6985(6) 0.074(5) Uani 1 1 d . . .
H2G H -0.2365 0.3626 0.7156 0.088 Uiso 1 1 calc R . .
C2H C -0.0616(10) 0.1034(9) 0.7103(6) 0.059(3) Uani 1 1 d . . .
H2H H -0.0728 0.0841 0.7462 0.070 Uiso 1 1 calc R . .
C2K C 0.2554(14) 0.4798(11) 0.9692(7) 0.086(6) Uani 1 1 d . . .
H2K H 0.2868 0.4351 0.9928 0.104 Uiso 1 1 calc R . .
C2L C 0.2006(11) 0.2779(11) 1.0440(5) 0.073(5) Uani 1 1 d . . .
H2L H 0.2538 0.2392 1.0506 0.087 Uiso 1 1 calc R . .
C2M C 0.4600(13) 0.3848(12) 0.9339(7) 0.083(6) Uani 1 1 d . . .
H2M H 0.4718 0.4244 0.9085 0.099 Uiso 1 1 calc R . .
C2N C 0.6488(11) 0.2915(11) 0.8316(6) 0.072(4) Uani 1 1 d . . .
H2N H 0.6314 0.3293 0.8537 0.086 Uiso 1 1 calc R . .
C3A C -0.2283(12) 0.2672(16) 0.9288(7) 0.100(7) Uani 1 1 d . . .
H3A H -0.2765 0.2924 0.9500 0.120 Uiso 1 1 calc R . .
C3B C -0.0419(11) 0.1706(9) 1.0592(6) 0.072(5) Uani 1 1 d . . .
H3B H -0.0817 0.1914 1.0864 0.086 Uiso 1 1 calc R . .
C3C C 0.7769(9) 0.0310(8) 0.6018(6) 0.058(3) Uani 1 1 d . . .
H3C H 0.8271 0.0347 0.5869 0.070 Uiso 1 1 calc R . .
C3D C 0.5806(8) 0.1259(6) 0.4388(4) 0.046(3) Uani 1 1 d . . .
H3D H 0.6194 0.1314 0.4105 0.056 Uiso 1 1 calc R . .
C3E C 0.4810(8) 0.3953(8) 0.4137(5) 0.048(3) Uani 1 1 d . . .
H3E H 0.5055 0.3866 0.3797 0.058 Uiso 1 1 calc R . .
C3F C 0.7172(9) 0.2709(9) 0.5350(6) 0.062(4) Uani 1 1 d . . .
H3F H 0.7564 0.2599 0.5057 0.075 Uiso 1 1 calc R . .
C3G C -0.2836(10) 0.4776(12) 0.6798(7) 0.075(5) Uani 1 1 d . . .
H3G H -0.3387 0.4832 0.6843 0.090 Uiso 1 1 calc R . .
C3H C -0.0921(12) 0.0872(10) 0.6713(7) 0.077(5) Uani 1 1 d . . .
H3H H -0.1231 0.0558 0.6808 0.092 Uiso 1 1 calc R . .
C3K C 0.2363(11) 0.5560(10) 0.9770(6) 0.067(4) Uani 1 1 d . . .
H3K H 0.2533 0.5633 1.0063 0.081 Uiso 1 1 calc R . .
C3L C 0.1476(11) 0.3168(11) 1.0849(6) 0.067(4) Uani 1 1 d . . .
H3L H 0.1649 0.3048 1.1187 0.080 Uiso 1 1 calc R . .
C3M C 0.4726(13) 0.3740(11) 0.9850(7) 0.080(5) Uani 1 1 d . . .
H3M H 0.4933 0.4060 0.9953 0.096 Uiso 1 1 calc R . .
C3N C 0.7256(10) 0.2707(11) 0.8029(7) 0.070(4) Uani 1 1 d . . .
H3N H 0.7623 0.2920 0.8070 0.084 Uiso 1 1 calc R . .
C4A C -0.2045(11) 0.1901(13) 0.9258(7) 0.082(6) Uani 1 1 d . . .
H4A H -0.2373 0.1625 0.9440 0.099 Uiso 1 1 calc R . .
C4B C -0.0174(9) 0.0936(8) 1.0555(5) 0.055(3) Uani 1 1 d . . .
H4B H -0.0403 0.0612 1.0803 0.066 Uiso 1 1 calc R . .
C4C C 0.7611(8) -0.0341(9) 0.5977(6) 0.058(3) Uani 1 1 d . . .
H4C H 0.7991 -0.0725 0.5780 0.069 Uiso 1 1 calc R . .
C4D C 0.5123(9) 0.1199(8) 0.4294(5) 0.051(3) Uani 1 1 d . . .
H4D H 0.5045 0.1205 0.3949 0.061 Uiso 1 1 calc R . .
C4E C 0.4611(7) 0.4677(7) 0.4290(4) 0.043(3) Uani 1 1 d . . .
H4E H 0.4724 0.5087 0.4049 0.052 Uiso 1 1 calc R . .
C4F C 0.7372(9) 0.2876(9) 0.5776(7) 0.060(4) Uani 1 1 d . . .
H4F H 0.7892 0.2877 0.5777 0.072 Uiso 1 1 calc R . .
C4G C -0.2643(9) 0.5410(11) 0.6545(7) 0.071(4) Uani 1 1 d . . .
H4G H -0.3060 0.5904 0.6421 0.086 Uiso 1 1 calc R . .
C4H C -0.0769(11) 0.1170(12) 0.6197(7) 0.079(5) Uani 1 1 d . . .
H4H H -0.0999 0.1090 0.5934 0.095 Uiso 1 1 calc R . .
C4K C 0.1940(10) 0.6185(10) 0.9430(7) 0.067(4) Uani 1 1 d . . .
H4K H 0.1822 0.6704 0.9477 0.080 Uiso 1 1 calc R . .
C4L C 0.0725(9) 0.3711(9) 1.0742(5) 0.057(3) Uani 1 1 d . . .
H4L H 0.0365 0.3978 1.1008 0.069 Uiso 1 1 calc R . .
C4M C 0.4547(14) 0.3157(13) 1.0217(8) 0.090(6) Uani 1 1 d . . .
H4M H 0.4627 0.3086 1.0572 0.108 Uiso 1 1 calc R . .
C4N C 0.7479(10) 0.2185(11) 0.7681(8) 0.079(5) Uani 1 1 d . . .
H4N H 0.7985 0.2071 0.7471 0.095 Uiso 1 1 calc R . .
C5A C -0.1330(9) 0.1509(10) 0.8966(5) 0.064(4) Uani 1 1 d . . .
H5A H -0.1174 0.0968 0.8952 0.077 Uiso 1 1 calc R . .
C5B C 0.0414(9) 0.0609(8) 1.0156(5) 0.056(3) Uani 1 1 d . . .
H5B H 0.0601 0.0064 1.0142 0.067 Uiso 1 1 calc R . .
C5C C 0.6910(8) -0.0416(8) 0.6221(6) 0.051(3) Uani 1 1 d . . .
H5C H 0.6800 -0.0850 0.6193 0.061 Uiso 1 1 calc R . .
C5D C 0.4543(8) 0.1127(7) 0.4704(5) 0.042(2) Uani 1 1 d . . .
H5D H 0.4077 0.1071 0.4641 0.050 Uiso 1 1 calc R . .
C5E C 0.4264(8) 0.4795(7) 0.4772(5) 0.044(3) Uani 1 1 d . . .
H5E H 0.4130 0.5291 0.4865 0.052 Uiso 1 1 calc R . .
C5F C 0.6792(8) 0.3038(8) 0.6193(6) 0.053(3) Uani 1 1 d . . .
H5F H 0.6920 0.3156 0.6485 0.064 Uiso 1 1 calc R . .
C5G C -0.1838(8) 0.5324(9) 0.6474(5) 0.055(3) Uani 1 1 d . . .
H5G H -0.1706 0.5758 0.6291 0.066 Uiso 1 1 calc R . .
C5H C -0.0272(10) 0.1588(10) 0.6066(6) 0.066(4) Uani 1 1 d . . .
H5H H -0.0157 0.1782 0.5708 0.079 Uiso 1 1 calc R . .
C5K C 0.1672(10) 0.6085(9) 0.9009(6) 0.061(4) Uani 1 1 d . . .
H5K H 0.1354 0.6539 0.8779 0.073 Uiso 1 1 calc R . .
C5L C 0.0471(9) 0.3886(8) 1.0254(5) 0.052(3) Uani 1 1 d . . .
H5L H -0.0066 0.4260 1.0189 0.063 Uiso 1 1 calc R . .
C5M C 0.4260(9) 0.2687(9) 1.0077(5) 0.055(3) Uani 1 1 d . . .
H5M H 0.4136 0.2296 1.0333 0.066 Uiso 1 1 calc R . .
C5N C 0.6971(9) 0.1832(9) 0.7640(7) 0.064(4) Uani 1 1 d . . .
H5N H 0.7125 0.1471 0.7409 0.077 Uiso 1 1 calc R . .
C6A C -0.0844(8) 0.1896(9) 0.8694(5) 0.051(3) Uani 1 1 d . . .
C6B C 0.0721(8) 0.1109(7) 0.9775(4) 0.046(3) Uani 1 1 d . . .
C6C C 0.6349(7) 0.0158(7) 0.6516(5) 0.044(3) Uani 1 1 d . . .
C6D C 0.4651(7) 0.1138(6) 0.5212(4) 0.038(2) Uani 1 1 d . . .
C6E C 0.4094(7) 0.4201(7) 0.5143(4) 0.039(2) Uani 1 1 d . . .
C6F C 0.6016(7) 0.3037(6) 0.6208(5) 0.041(2) Uani 1 1 d . . .
C6G C -0.1221(8) 0.4617(8) 0.6666(5) 0.052(3) Uani 1 1 d . . .
C6H C 0.0056(9) 0.1732(8) 0.6433(6) 0.055(3) Uani 1 1 d . . .
C6K C 0.1855(9) 0.5345(7) 0.8917(5) 0.053(3) Uani 1 1 d . . .
C6L C 0.1001(8) 0.3516(7) 0.9851(5) 0.047(3) Uani 1 1 d . . .
C6M C 0.4146(8) 0.2782(8) 0.9549(5) 0.049(3) Uani 1 1 d . . .
C6N C 0.6223(9) 0.2022(8) 0.7950(5) 0.052(3) Uani 1 1 d . . .
C7A C -0.0071(8) 0.1518(9) 0.8370(5) 0.051(3) Uani 1 1 d . . .
C7B C 0.1315(8) 0.0821(7) 0.9321(4) 0.041(2) Uani 1 1 d . . .
C7C C 0.5563(7) 0.0103(6) 0.6774(5) 0.039(2) Uani 1 1 d . . .
C7D C 0.4041(7) 0.1077(6) 0.5667(4) 0.037(2) Uani 1 1 d . . .
C7E C 0.3727(7) 0.4306(7) 0.5693(4) 0.039(2) Uani 1 1 d . . .
C7F C 0.5361(7) 0.3244(6) 0.6630(4) 0.037(2) Uani 1 1 d . . .
C7G C -0.0340(7) 0.4465(6) 0.6554(5) 0.044(3) Uani 1 1 d . . .
C7H C 0.0623(8) 0.2135(7) 0.6297(5) 0.046(3) Uani 1 1 d . . .
C7K C 0.1610(8) 0.5171(7) 0.8475(4) 0.043(3) Uani 1 1 d . . .
C7L C 0.0761(8) 0.3701(7) 0.9316(4) 0.043(3) Uani 1 1 d . . .
C7M C 0.3900(7) 0.2229(7) 0.9365(4) 0.043(3) Uani 1 1 d . . .
C7N C 0.5673(8) 0.1611(8) 0.7955(5) 0.048(3) Uani 1 1 d . . .
C8A C 0.0197(9) 0.0742(9) 0.8293(6) 0.059(4) Uani 1 1 d . . .
H8A H -0.0136 0.0461 0.8456 0.070 Uiso 1 1 calc R . .
C8B C 0.1782(7) -0.0008(7) 0.9338(5) 0.044(3) Uani 1 1 d . . .
H8B H 0.1708 -0.0376 0.9637 0.053 Uiso 1 1 calc R . .
C8C C 0.5462(7) -0.0612(6) 0.6856(4) 0.040(2) Uani 1 1 d . . .
H8C H 0.5911 -0.1056 0.6748 0.048 Uiso 1 1 calc R . .
C8D C 0.3475(7) 0.0761(7) 0.5644(4) 0.037(2) Uani 1 1 d . . .
H8D H 0.3458 0.0629 0.5325 0.045 Uiso 1 1 calc R . .
C8E C 0.3452(7) 0.5053(6) 0.5829(5) 0.042(3) Uani 1 1 d . . .
H8E H 0.3561 0.5463 0.5585 0.050 Uiso 1 1 calc R . .
C8F C 0.5319(8) 0.3792(7) 0.6933(5) 0.046(3) Uani 1 1 d . . .
H8F H 0.5753 0.3962 0.6880 0.055 Uiso 1 1 calc R . .
C8G C -0.0080(8) 0.4874(8) 0.6088(5) 0.054(3) Uani 1 1 d . . .
H8G H -0.0474 0.5242 0.5859 0.065 Uiso 1 1 calc R . .
C8H C 0.1037(8) 0.2158(8) 0.5787(5) 0.052(3) Uani 1 1 d . . .
H8H H 0.0937 0.1915 0.5549 0.063 Uiso 1 1 calc R . .
C8K C 0.0951(8) 0.5770(8) 0.8216(5) 0.052(3) Uani 1 1 d . . .
H8K H 0.0672 0.6263 0.8331 0.063 Uiso 1 1 calc R . .
C8L C -0.0050(8) 0.4165(9) 0.9193(5) 0.054(3) Uani 1 1 d . . .
H8L H -0.0447 0.4388 0.9461 0.065 Uiso 1 1 calc R . .
C8M C 0.3950(9) 0.1504(8) 0.9671(4) 0.049(3) Uani 1 1 d . . .
H8M H 0.4124 0.1365 1.0010 0.058 Uiso 1 1 calc R . .
C8N C 0.5998(9) 0.0824(8) 0.7924(5) 0.053(3) Uani 1 1 d . . .
H8N H 0.6559 0.0592 0.7803 0.064 Uiso 1 1 calc R . .
C9A C 0.0911(9) 0.0344(8) 0.7999(5) 0.052(3) Uani 1 1 d . . .
C9B C 0.2345(8) -0.0285(7) 0.8922(4) 0.041(2) Uani 1 1 d . . .
C9C C 0.4742(8) -0.0717(6) 0.7086(4) 0.042(3) Uani 1 1 d . . .
C9D C 0.2944(7) 0.0637(6) 0.6070(4) 0.038(2) Uani 1 1 d . . .
C9E C 0.3024(7) 0.5214(6) 0.6311(4) 0.040(2) Uani 1 1 d . . .
C9F C 0.4659(7) 0.4090(7) 0.7304(4) 0.042(2) Uani 1 1 d . . .
C9G C 0.0739(8) 0.4758(7) 0.5950(5) 0.048(3) Uani 1 1 d . . .
C9H C 0.1582(9) 0.2521(7) 0.5624(5) 0.047(3) Uani 1 1 d . . .
C9K C 0.0696(8) 0.5643(7) 0.7777(5) 0.048(3) Uani 1 1 d . . .
C9L C -0.0302(8) 0.4318(7) 0.8684(5) 0.049(3) Uani 1 1 d . . .
C9M C 0.3753(8) 0.0970(7) 0.9495(4) 0.044(3) Uani 1 1 d . . .
C9N C 0.5569(8) 0.0339(8) 0.8057(5) 0.051(3) Uani 1 1 d . . .
C10A C 0.1131(10) -0.0506(8) 0.7957(5) 0.054(3) Uani 1 1 d . . .
C10B C 0.2828(8) -0.1157(7) 0.8955(4) 0.044(3) Uani 1 1 d . . .
C10C C 0.4723(7) -0.1496(6) 0.7141(4) 0.039(2) Uani 1 1 d . . .
C10D C 0.2366(7) 0.0271(7) 0.6033(5) 0.042(2) Uani 1 1 d . . .
C10E C 0.2700(8) 0.6050(7) 0.6424(4) 0.043(3) Uani 1 1 d . . .
C10F C 0.4686(9) 0.4625(8) 0.7627(5) 0.051(3) Uani 1 1 d . . .
C10G C 0.0976(7) 0.5196(7) 0.5421(4) 0.041(2) Uani 1 1 d . . .
C10H C 0.1998(9) 0.2567(8) 0.5060(5) 0.056(3) Uani 1 1 d . . .
C10K C 0.0094(9) 0.6321(8) 0.7465(6) 0.059(3) Uani 1 1 d . . .
C10L C -0.1169(7) 0.4774(7) 0.8585(5) 0.046(3) Uani 1 1 d . . .
C10M C 0.3808(8) 0.0205(7) 0.9862(5) 0.046(3) Uani 1 1 d . . .
C10N C 0.6010(9) -0.0542(8) 0.8108(6) 0.056(3) Uani 1 1 d . . .
C11A C 0.0542(11) -0.0808(10) 0.7991(6) 0.065(4) Uani 1 1 d . . .
H11A H -0.0020 -0.0472 0.8033 0.078 Uiso 1 1 calc R . .
C11B C 0.2586(9) -0.1717(8) 0.9314(5) 0.055(3) Uani 1 1 d . . .
H11B H 0.2095 -0.1546 0.9538 0.066 Uiso 1 1 calc R . .
C11C C 0.5422(7) -0.2213(7) 0.7225(4) 0.043(3) Uani 1 1 d . . .
H11C H 0.5918 -0.2209 0.7285 0.052 Uiso 1 1 calc R . .
C11D C 0.2242(10) 0.0196(8) 0.5558(5) 0.056(3) Uani 1 1 d . . .
H11D H 0.2528 0.0359 0.5246 0.067 Uiso 1 1 calc R . .
C11E C 0.2981(9) 0.6604(8) 0.6137(5) 0.054(3) Uani 1 1 d . . .
H11E H 0.3407 0.6465 0.5865 0.064 Uiso 1 1 calc R . .
C11F C 0.5425(10) 0.4619(9) 0.7705(5) 0.060(4) Uani 1 1 d . . .
H11F H 0.5918 0.4274 0.7546 0.071 Uiso 1 1 calc R . .
C11G C 0.0428(9) 0.5771(9) 0.5093(6) 0.059(4) Uani 1 1 d . . .
H11G H -0.0139 0.5940 0.5203 0.071 Uiso 1 1 calc R . .
C11H C 0.1813(10) 0.2286(9) 0.4695(6) 0.061(4) Uani 1 1 d . . .
H11H H 0.1414 0.2067 0.4787 0.073 Uiso 1 1 calc R . .
C11K C -0.0242(10) 0.7083(9) 0.7553(8) 0.077(5) Uani 1 1 d . . .
H11K H -0.0111 0.7181 0.7852 0.092 Uiso 1 1 calc R . .
C11L C -0.1766(9) 0.5171(9) 0.8952(6) 0.062(4) Uani 1 1 d . . .
H11L H -0.1621 0.5146 0.9283 0.074 Uiso 1 1 calc R . .
C11M C 0.3879(11) 0.0055(9) 1.0381(5) 0.062(4) Uani 1 1 d . . .
H11M H 0.3887 0.0458 1.0530 0.074 Uiso 1 1 calc R . .
C11N C 0.6793(10) -0.0903(9) 0.7845(7) 0.068(4) Uani 1 1 d . . .
H11N H 0.7070 -0.0589 0.7639 0.082 Uiso 1 1 calc R . .
C12A C 0.0774(14) -0.1600(12) 0.7963(7) 0.083(5) Uani 1 1 d . . .
H12A H 0.0378 -0.1792 0.7947 0.100 Uiso 1 1 calc R . .
C12B C 0.3068(10) -0.2522(8) 0.9342(5) 0.058(3) Uani 1 1 d . . .
H12B H 0.2925 -0.2899 0.9600 0.070 Uiso 1 1 calc R . .
C12C C 0.5375(10) -0.2910(8) 0.7219(5) 0.060(4) Uani 1 1 d . . .
H12C H 0.5846 -0.3389 0.7275 0.072 Uiso 1 1 calc R . .
C12D C 0.1674(9) -0.0133(9) 0.5543(6) 0.057(3) Uani 1 1 d . . .
H12D H 0.1581 -0.0186 0.5217 0.069 Uiso 1 1 calc R . .
C12E C 0.2647(11) 0.7374(8) 0.6241(6) 0.063(4) Uani 1 1 d . . .
H12E H 0.2835 0.7761 0.6037 0.075 Uiso 1 1 calc R . .
C12F C 0.5457(12) 0.5090(10) 0.8001(6) 0.071(5) Uani 1 1 d . . .
H12F H 0.5966 0.5078 0.8049 0.085 Uiso 1 1 calc R . .
C12G C 0.0675(10) 0.6104(8) 0.4613(5) 0.058(3) Uani 1 1 d . . .
H12G H 0.0285 0.6484 0.4386 0.069 Uiso 1 1 calc R . .
C12H C 0.2204(11) 0.2316(10) 0.4188(6) 0.068(4) Uani 1 1 d . . .
H12H H 0.2064 0.2126 0.3937 0.082 Uiso 1 1 calc R . .
C12K C -0.0754(14) 0.7704(11) 0.7235(10) 0.102(7) Uani 1 1 d . . .
H12K H -0.0988 0.8218 0.7320 0.123 Uiso 1 1 calc R . .
C12L C -0.2575(8) 0.5606(10) 0.8833(7) 0.063(4) Uani 1 1 d . . .
H12L H -0.2975 0.5896 0.9076 0.076 Uiso 1 1 calc R . .
C12M C 0.3940(13) -0.0653(11) 1.0703(6) 0.077(5) Uani 1 1 d . . .
H12M H 0.4017 -0.0746 1.1061 0.092 Uiso 1 1 calc R . .
C12N C 0.7154(12) -0.1739(10) 0.7895(9) 0.091(6) Uani 1 1 d . . .
H12N H 0.7671 -0.1990 0.7714 0.110 Uiso 1 1 calc R . .
C13A C 0.1585(16) -0.2097(10) 0.7959(6) 0.086(7) Uani 1 1 d . . .
H13A H 0.1742 -0.2649 0.7986 0.103 Uiso 1 1 calc R . .
C13B C 0.3748(10) -0.2772(8) 0.8998(6) 0.064(4) Uani 1 1 d . . .
H13B H 0.4057 -0.3324 0.9009 0.077 Uiso 1 1 calc R . .
C13C C 0.4650(11) -0.2940(9) 0.7131(6) 0.066(4) Uani 1 1 d . . .
H13C H 0.4629 -0.3426 0.7119 0.079 Uiso 1 1 calc R . .
C13D C 0.1262(9) -0.0371(8) 0.5989(6) 0.059(4) Uani 1 1 d . . .
H13D H 0.0893 -0.0599 0.5978 0.071 Uiso 1 1 calc R . .
C13E C 0.2050(11) 0.7560(8) 0.6639(6) 0.066(4) Uani 1 1 d . . .
H13E H 0.1836 0.8073 0.6725 0.079 Uiso 1 1 calc R . .
C13F C 0.4723(14) 0.5602(11) 0.8238(6) 0.084(6) Uani 1 1 d . . .
H13F H 0.4731 0.5939 0.8447 0.100 Uiso 1 1 calc R . .
C13G C 0.1500(10) 0.5885(9) 0.4460(6) 0.062(4) Uani 1 1 d . . .
H13G H 0.1677 0.6135 0.4135 0.074 Uiso 1 1 calc R . .
C13H C 0.2778(11) 0.2616(10) 0.4057(6) 0.069(4) Uani 1 1 d . . .
H13H H 0.3059 0.2627 0.3717 0.083 Uiso 1 1 calc R . .
C13K C -0.0933(15) 0.7586(12) 0.6787(10) 0.105(7) Uani 1 1 d . . .
H13K H -0.1267 0.8024 0.6555 0.127 Uiso 1 1 calc R . .
C13L C -0.2786(9) 0.5608(10) 0.8355(8) 0.070(4) Uani 1 1 d . . .
H13L H -0.3338 0.5873 0.8279 0.084 Uiso 1 1 calc R . .
C13M C 0.3886(10) -0.1246(11) 1.0483(6) 0.069(4) Uani 1 1 d . . .
H13M H 0.3884 -0.1724 1.0698 0.082 Uiso 1 1 calc R . .
C13N C 0.6748(13) -0.2191(10) 0.8212(9) 0.092(6) Uani 1 1 d . . .
H13N H 0.7013 -0.2753 0.8278 0.110 Uiso 1 1 calc R . .
C14A C 0.2167(12) -0.1814(9) 0.7919(6) 0.069(4) Uani 1 1 d . . .
H14A H 0.2726 -0.2164 0.7896 0.083 Uiso 1 1 calc R . .
C14B C 0.3994(10) -0.2228(8) 0.8629(6) 0.060(4) Uani 1 1 d . . .
H14B H 0.4465 -0.2401 0.8390 0.072 Uiso 1 1 calc R . .
C14C C 0.3980(11) -0.2245(9) 0.7066(5) 0.061(4) Uani 1 1 d . . .
H14C H 0.3481 -0.2254 0.7018 0.073 Uiso 1 1 calc R . .
C14D C 0.1398(9) -0.0271(8) 0.6471(6) 0.058(3) Uani 1 1 d . . .
H14D H 0.1111 -0.0427 0.6785 0.069 Uiso 1 1 calc R . .
C14E C 0.1752(11) 0.7005(10) 0.6921(7) 0.072(4) Uani 1 1 d . . .
H14E H 0.1318 0.7146 0.7189 0.086 Uiso 1 1 calc R . .
C14F C 0.3986(14) 0.5605(10) 0.8160(6) 0.086(7) Uani 1 1 d . . .
H14F H 0.3489 0.5954 0.8311 0.104 Uiso 1 1 calc R . .
C14G C 0.2053(10) 0.5315(11) 0.4773(6) 0.077(5) Uani 1 1 d . . .
H14G H 0.2619 0.5147 0.4662 0.092 Uiso 1 1 calc R . .
C14H C 0.2946(11) 0.2904(11) 0.4427(6) 0.073(4) Uani 1 1 d . . .
H14H H 0.3347 0.3120 0.4340 0.087 Uiso 1 1 calc R . .
C14K C -0.060(2) 0.6776(12) 0.6669(10) 0.144(13) Uani 1 1 d . . .
H14K H -0.0734 0.6669 0.6373 0.173 Uiso 1 1 calc R . .
C14L C -0.2198(11) 0.5228(11) 0.7994(7) 0.075(5) Uani 1 1 d . . .
H14L H -0.2346 0.5251 0.7664 0.091 Uiso 1 1 calc R . .
C14M C 0.3838(10) -0.1107(9) 0.9945(6) 0.060(4) Uani 1 1 d . . .
H14M H 0.3833 -0.1504 0.9788 0.072 Uiso 1 1 calc R . .
C14N C 0.5970(13) -0.1829(8) 0.8426(7) 0.071(5) Uani 1 1 d . . .
H14N H 0.5669 -0.2136 0.8602 0.085 Uiso 1 1 calc R . .
C15A C 0.1951(12) -0.1017(8) 0.7910(5) 0.061(4) Uani 1 1 d . . .
H15A H 0.2362 -0.0820 0.7872 0.073 Uiso 1 1 calc R . .
C15B C 0.3530(9) -0.1435(8) 0.8624(5) 0.055(3) Uani 1 1 d . . .
H15B H 0.3699 -0.1061 0.8381 0.066 Uiso 1 1 calc R . .
C15C C 0.4004(9) -0.1526(8) 0.7067(5) 0.048(3) Uani 1 1 d . . .
H15C H 0.3527 -0.1052 0.7018 0.058 Uiso 1 1 calc R . .
C15D C 0.1942(8) 0.0052(7) 0.6489(5) 0.046(3) Uani 1 1 d . . .
H15D H 0.2023 0.0124 0.6813 0.055 Uiso 1 1 calc R . .
C15E C 0.2080(10) 0.6253(9) 0.6816(6) 0.063(4) Uani 1 1 d . . .
H15E H 0.1878 0.5873 0.7014 0.076 Uiso 1 1 calc R . .
C15F C 0.3973(12) 0.5101(9) 0.7861(6) 0.071(4) Uani 1 1 d . . .
H15F H 0.3471 0.5089 0.7821 0.085 Uiso 1 1 calc R . .
C15G C 0.1787(11) 0.4972(10) 0.5265(6) 0.070(4) Uani 1 1 d . . .
H15G H 0.2176 0.4581 0.5489 0.084 Uiso 1 1 calc R . .
C15H C 0.2547(10) 0.2886(10) 0.4921(5) 0.063(4) Uani 1 1 d . . .
H15H H 0.2664 0.3104 0.5166 0.076 Uiso 1 1 calc R . .
C15K C -0.0099(12) 0.6195(10) 0.7017(8) 0.082(5) Uani 1 1 d . . .
H15K H 0.0135 0.5669 0.6951 0.099 Uiso 1 1 calc R . .
C15L C -0.1394(9) 0.4812(10) 0.8101(6) 0.069(4) Uani 1 1 d . . .
H15L H -0.0995 0.4552 0.7846 0.082 Uiso 1 1 calc R . .
C15M C 0.3796(10) -0.0392(9) 0.9645(5) 0.059(4) Uani 1 1 d . . .
H15M H 0.3758 -0.0300 0.9281 0.071 Uiso 1 1 calc R . .
C15N C 0.5626(11) -0.1037(9) 0.8390(5) 0.063(4) Uani 1 1 d . . .
H15N H 0.5099 -0.0804 0.8565 0.075 Uiso 1 1 calc R . .
N1O N 0.8424(17) 0.965(3) 0.7990(10) 0.194(14) Uani 1 1 d DU . .
C2O C 0.8324(19) 0.948(3) 0.8436(11) 0.192(15) Uani 1 1 d DU . .
C3O C 0.8236(18) 0.919(2) 0.8977(10) 0.179(15) Uani 1 1 d DU . .
H3O1 H 0.7660 0.9299 0.9092 0.268 Uiso 1 1 calc R . .
H3O2 H 0.8430 0.9448 0.9166 0.268 Uiso 1 1 calc R . .
H3O3 H 0.8556 0.8614 0.9049 0.268 Uiso 1 1 calc R . .
N1P N 1.0289(16) 0.1635(18) 0.4578(11) 0.180(13) Uani 1 1 d DU . .
C2P C 0.9727(13) 0.2228(16) 0.4497(9) 0.096(6) Uani 1 1 d DU . .
C3P C 0.9042(14) 0.2918(14) 0.4341(11) 0.122(8) Uani 1 1 d DU . .
H3P1 H 0.9215 0.3270 0.4056 0.182 Uiso 1 1 calc R . .
H3P2 H 0.8779 0.3190 0.4637 0.182 Uiso 1 1 calc R . .
H3P3 H 0.8656 0.2775 0.4222 0.182 Uiso 1 1 calc R . .

loop_
_atom_site_aniso_label
_atom_site_aniso_U_11
_atom_site_aniso_U_22
_atom_site_aniso_U_33
_atom_site_aniso_U_23
_atom_site_aniso_U_13
_atom_site_aniso_U_12
U1 0.0426(2) 0.02614(19) 0.0280(2) -0.00361(14) 0.00961(16) -0.01564(16)
U2 0.0402(2) 0.02386(18) 0.02689(19) -0.00624(14) 0.00858(15) -0.01600(15)
U3 0.0435(2) 0.02331(18) 0.02647(19) -0.00605(14) 0.00763(15) -0.01559(16)
U4 0.0416(2) 0.02717(19) 0.0281(2) -0.00256(15) 0.00392(16) -0.01509(16)
U5 0.0437(2) 0.02686(19) 0.0282(2) -0.00761(15) 0.00857(16) -0.01397(16)
U6 0.0463(2) 0.0283(2) 0.02576(19) -0.00417(15) 0.00305(16) -0.01469(17)
O1Q 0.058(5) 0.027(3) 0.025(3) -0.009(3) 0.000(3) -0.020(3)
O1R 0.048(4) 0.039(4) 0.022(3) -0.006(3) 0.003(3) -0.015(4)
O2Q 0.064(5) 0.028(4) 0.035(4) -0.009(3) 0.009(4) -0.020(4)
O2R 0.049(4) 0.030(4) 0.031(4) 0.000(3) -0.003(3) -0.013(3)
O3Q 0.040(4) 0.039(4) 0.015(3) 0.004(3) 0.000(3) -0.014(3)
O3R 0.052(4) 0.035(4) 0.027(3) -0.007(3) 0.007(3) -0.028(3)
O4Q 0.044(4) 0.025(3) 0.026(3) 0.003(3) -0.001(3) -0.014(3)
O4R 0.039(4) 0.029(4) 0.037(4) -0.006(3) 0.001(3) -0.008(3)
O16A 0.048(5) 0.040(5) 0.071(6) 0.000(4) 0.017(5) -0.022(4)
O16B 0.071(6) 0.034(4) 0.028(4) -0.006(3) 0.017(4) -0.026(4)
O16C 0.040(4) 0.035(4) 0.056(5) -0.019(4) 0.002(4) -0.008(3)
O16D 0.054(5) 0.050(5) 0.027(4) -0.014(3) 0.014(3) -0.029(4)
O16E 0.057(5) 0.031(4) 0.024(3) -0.002(3) 0.005(3) -0.018(3)
O16F 0.045(4) 0.030(4) 0.037(4) -0.005(3) 0.001(3) -0.015(3)
O16G 0.048(5) 0.029(4) 0.056(5) -0.002(4) 0.008(4) -0.012(3)
O16H 0.053(5) 0.046(5) 0.050(5) -0.005(4) -0.004(4) -0.023(4)
O16K 0.067(6) 0.037(4) 0.059(5) -0.024(4) 0.006(5) -0.020(4)
O16L 0.045(4) 0.051(5) 0.031(4) -0.014(4) 0.011(3) -0.013(4)
O16M 0.062(5) 0.039(4) 0.038(4) -0.011(3) -0.002(4) -0.020(4)
O16N 0.057(5) 0.041(4) 0.036(4) -0.007(3) -0.002(4) -0.019(4)
O17A 0.055(5) 0.056(5) 0.048(5) -0.009(4) 0.006(4) -0.035(4)
O17B 0.064(5) 0.032(4) 0.032(4) 0.000(3) 0.010(4) -0.021(4)
O17C 0.049(5) 0.028(4) 0.053(5) -0.006(4) 0.007(4) -0.012(3)
O17D 0.055(5) 0.049(5) 0.041(4) -0.020(4) 0.008(4) -0.034(4)
O17E 0.072(6) 0.025(4) 0.046(5) -0.007(3) 0.019(4) -0.023(4)
O17F 0.055(5) 0.048(5) 0.046(5) -0.018(4) 0.005(4) -0.023(4)
O17G 0.045(4) 0.031(4) 0.040(4) 0.014(3) -0.012(4) -0.011(3)
O17H 0.053(5) 0.054(5) 0.034(4) -0.009(4) 0.001(4) -0.030(4)
O17K 0.073(6) 0.028(4) 0.052(5) -0.004(4) -0.007(5) -0.008(4)
O17L 0.042(4) 0.065(6) 0.038(4) -0.017(4) 0.007(4) -0.008(4)
O17M 0.066(5) 0.041(4) 0.027(4) 0.000(3) -0.002(4) -0.021(4)
O17N 0.056(5) 0.033(4) 0.045(5) -0.002(3) -0.010(4) -0.012(4)
C1A 0.071(10) 0.097(13) 0.070(10) -0.021(9) 0.034(8) -0.050(10)
C1B 0.074(9) 0.038(6) 0.052(7) -0.006(6) 0.015(7) -0.018(6)
C1C 0.053(7) 0.036(6) 0.045(6) -0.003(5) -0.005(5) -0.020(5)
C1D 0.058(7) 0.042(6) 0.029(5) -0.013(5) 0.008(5) -0.019(5)
C1E 0.065(8) 0.034(6) 0.038(6) -0.005(5) -0.007(6) -0.021(5)
C1F 0.064(7) 0.040(6) 0.036(5) -0.008(5) 0.005(5) -0.033(6)
C1G 0.069(9) 0.073(10) 0.052(8) -0.006(7) 0.005(7) -0.042(8)
C1H 0.050(7) 0.052(7) 0.059(8) -0.006(6) -0.002(6) -0.025(6)
C1K 0.093(11) 0.058(9) 0.048(7) -0.026(7) 0.007(8) -0.031(8)
C1L 0.046(6) 0.051(7) 0.045(7) -0.014(6) 0.008(5) -0.013(6)
C1M 0.067(9) 0.055(8) 0.060(8) -0.013(7) 0.002(7) -0.028(7)
C1N 0.060(8) 0.058(8) 0.046(7) -0.002(6) -0.006(6) -0.032(7)
C2A 0.088(12) 0.083(12) 0.116(15) -0.064(12) 0.045(11) -0.047(11)
C2B 0.106(13) 0.058(9) 0.072(10) -0.033(8) 0.030(9) -0.052(9)
C2C 0.048(6) 0.045(6) 0.054(7) -0.018(6) 0.011(6) -0.025(5)
C2D 0.050(6) 0.038(6) 0.048(6) -0.012(5) 0.015(5) -0.021(5)
C2E 0.063(8) 0.025(5) 0.048(7) -0.004(5) -0.001(6) -0.005(5)
C2F 0.083(10) 0.044(7) 0.047(7) -0.017(6) 0.010(7) -0.030(7)
C2G 0.080(11) 0.100(13) 0.056(8) 0.008(9) -0.001(8) -0.064(11)
C2H 0.074(9) 0.059(8) 0.048(7) -0.008(6) 0.003(7) -0.035(7)
C2K 0.131(17) 0.059(10) 0.079(11) -0.036(9) -0.023(11) -0.029(11)
C2L 0.084(11) 0.096(12) 0.024(6) 0.006(7) -0.002(7) -0.034(10)
C2M 0.127(16) 0.082(12) 0.063(10) -0.019(9) 0.010(10) -0.069(12)
C2N 0.082(11) 0.083(12) 0.061(9) 0.000(8) -0.010(8) -0.050(10)
C3A 0.073(12) 0.15(2) 0.067(11) -0.019(13) 0.038(10) -0.052(13)
C3B 0.084(11) 0.060(9) 0.051(8) -0.007(7) 0.032(8) -0.027(8)
C3C 0.050(7) 0.051(8) 0.080(10) -0.012(7) -0.005(7) -0.027(6)
C3D 0.061(7) 0.028(5) 0.036(6) -0.012(4) 0.014(5) -0.009(5)
C3E 0.053(7) 0.052(7) 0.033(5) -0.009(5) 0.006(5) -0.019(6)
C3F 0.071(9) 0.069(9) 0.064(8) -0.031(7) 0.034(7) -0.050(8)
C3G 0.055(8) 0.100(14) 0.073(10) 0.002(10) -0.003(8) -0.045(9)
C3H 0.110(14) 0.063(10) 0.069(10) 0.022(8) -0.025(10) -0.057(10)
C3K 0.081(11) 0.060(9) 0.052(8) -0.012(7) -0.007(8) -0.020(8)
C3L 0.079(10) 0.086(11) 0.051(8) -0.027(8) 0.010(7) -0.046(9)
C3M 0.118(15) 0.079(12) 0.070(10) -0.029(9) -0.001(10) -0.060(12)
C3N 0.069(10) 0.073(10) 0.073(10) -0.005(8) -0.002(8) -0.040(8)
C4A 0.072(10) 0.092(13) 0.061(10) 0.023(9) 0.013(8) -0.040(10)
C4B 0.061(8) 0.055(8) 0.041(6) -0.004(6) 0.021(6) -0.029(6)
C4C 0.046(7) 0.059(8) 0.064(8) -0.020(7) 0.011(6) -0.019(6)
C4D 0.070(8) 0.048(7) 0.030(5) -0.005(5) 0.000(6) -0.021(6)
C4E 0.043(6) 0.040(6) 0.037(6) 0.008(5) 0.003(5) -0.018(5)
C4F 0.052(7) 0.051(8) 0.086(11) -0.026(7) 0.014(7) -0.030(6)
C4G 0.048(8) 0.077(11) 0.073(10) 0.000(8) 0.001(7) -0.019(7)
C4H 0.067(10) 0.095(13) 0.081(11) 0.013(10) -0.032(9) -0.044(10)
C4K 0.067(9) 0.060(9) 0.084(11) -0.026(8) -0.022(9) -0.021(7)
C4L 0.063(8) 0.076(10) 0.038(6) -0.021(6) 0.017(6) -0.037(8)
C4M 0.126(17) 0.088(14) 0.070(11) -0.024(10) -0.029(12) -0.041(13)
C4N 0.063(9) 0.070(10) 0.091(12) 0.008(9) 0.011(9) -0.034(8)
C5A 0.052(8) 0.081(10) 0.039(7) 0.017(7) 0.001(6) -0.026(7)
C5B 0.062(8) 0.048(7) 0.050(7) -0.014(6) 0.021(6) -0.023(6)
C5C 0.048(7) 0.039(6) 0.064(8) -0.012(6) -0.003(6) -0.016(5)
C5D 0.052(6) 0.032(5) 0.038(6) -0.006(4) 0.001(5) -0.016(5)
C5E 0.052(6) 0.031(5) 0.038(6) -0.002(4) 0.001(5) -0.013(5)
C5F 0.057(7) 0.050(7) 0.064(8) -0.032(7) 0.008(6) -0.025(6)
C5G 0.047(7) 0.065(8) 0.055(7) 0.003(6) 0.000(6) -0.033(6)
C5H 0.073(10) 0.064(9) 0.068(9) 0.010(8) -0.011(8) -0.044(8)
C5K 0.071(9) 0.050(8) 0.063(8) -0.005(7) -0.008(7) -0.026(7)
C5L 0.057(7) 0.055(7) 0.047(7) -0.025(6) 0.021(6) -0.027(6)
C5M 0.062(8) 0.062(8) 0.047(7) -0.007(6) -0.008(6) -0.030(7)
C5N 0.063(9) 0.048(8) 0.075(10) -0.009(7) -0.011(8) -0.017(7)
C6A 0.046(6) 0.061(8) 0.042(6) -0.002(6) -0.001(5) -0.023(6)
C6B 0.060(7) 0.042(6) 0.030(5) -0.005(5) 0.010(5) -0.023(6)
C6C 0.041(6) 0.035(6) 0.054(7) -0.010(5) 0.009(5) -0.017(5)
C6D 0.049(6) 0.026(5) 0.034(5) -0.010(4) 0.002(5) -0.010(4)
C6E 0.049(6) 0.035(5) 0.032(5) -0.004(4) -0.001(5) -0.018(5)
C6F 0.045(6) 0.026(5) 0.048(6) -0.001(4) 0.004(5) -0.018(4)
C6G 0.054(7) 0.054(7) 0.037(6) 0.005(5) -0.003(6) -0.019(6)
C6H 0.062(8) 0.041(7) 0.065(8) -0.010(6) -0.009(7) -0.022(6)
C6K 0.065(8) 0.037(6) 0.060(8) -0.023(6) 0.014(6) -0.023(6)
C6L 0.063(7) 0.041(6) 0.040(6) -0.013(5) 0.011(6) -0.027(6)
C6M 0.052(7) 0.050(7) 0.049(7) -0.011(6) -0.003(6) -0.023(6)
C6N 0.058(7) 0.053(7) 0.037(6) 0.012(5) -0.008(6) -0.023(6)
C7A 0.054(7) 0.059(8) 0.042(6) 0.011(6) -0.006(6) -0.034(6)
C7B 0.052(6) 0.036(6) 0.029(5) 0.001(4) 0.006(5) -0.021(5)
C7C 0.039(5) 0.030(5) 0.045(6) -0.006(4) 0.000(5) -0.012(4)
C7D 0.040(5) 0.025(5) 0.033(5) -0.002(4) 0.004(4) -0.008(4)
C7E 0.045(6) 0.039(6) 0.028(5) 0.002(4) 0.003(4) -0.020(5)
C7F 0.049(6) 0.032(5) 0.030(5) -0.003(4) -0.002(5) -0.019(5)
C7G 0.038(5) 0.023(5) 0.053(7) 0.006(5) -0.010(5) -0.001(4)
C7H 0.045(6) 0.033(6) 0.053(7) -0.003(5) -0.010(6) -0.009(5)
C7K 0.052(6) 0.037(6) 0.036(5) -0.005(5) 0.003(5) -0.019(5)
C7L 0.055(7) 0.041(6) 0.036(5) -0.009(5) 0.012(5) -0.027(5)
C7M 0.044(6) 0.047(6) 0.028(5) 0.001(5) 0.005(5) -0.015(5)
C7N 0.048(6) 0.048(7) 0.031(5) 0.006(5) -0.003(5) -0.010(5)
C8A 0.065(8) 0.059(8) 0.057(8) -0.002(6) 0.012(7) -0.042(7)
C8B 0.050(6) 0.032(5) 0.038(6) -0.001(4) 0.011(5) -0.013(5)
C8C 0.053(6) 0.029(5) 0.038(5) -0.014(4) 0.011(5) -0.019(5)
C8D 0.041(5) 0.039(6) 0.037(5) -0.012(5) 0.002(5) -0.021(5)
C8E 0.047(6) 0.031(5) 0.044(6) 0.002(5) 0.009(5) -0.023(5)
C8F 0.055(7) 0.036(6) 0.053(7) -0.015(5) 0.014(6) -0.029(5)
C8G 0.046(7) 0.047(7) 0.054(7) 0.005(6) -0.004(6) -0.012(5)
C8H 0.054(7) 0.045(7) 0.056(7) -0.016(6) -0.009(6) -0.014(6)
C8K 0.055(7) 0.048(7) 0.040(6) -0.010(5) 0.023(6) -0.019(6)
C8L 0.042(6) 0.066(8) 0.046(7) -0.019(6) 0.017(5) -0.019(6)
C8M 0.072(8) 0.057(7) 0.024(5) -0.009(5) 0.000(5) -0.033(7)
C8N 0.060(8) 0.044(7) 0.048(7) -0.011(6) 0.006(6) -0.016(6)
C9A 0.068(8) 0.049(7) 0.043(6) 0.002(5) -0.007(6) -0.033(7)
C9B 0.053(6) 0.040(6) 0.035(5) -0.006(5) -0.001(5) -0.025(5)
C9C 0.061(7) 0.023(5) 0.036(5) -0.012(4) 0.006(5) -0.013(5)
C9D 0.042(6) 0.032(5) 0.037(5) -0.010(4) 0.005(5) -0.013(4)
C9E 0.050(6) 0.030(5) 0.039(6) -0.004(4) 0.002(5) -0.018(5)
C9F 0.051(6) 0.034(5) 0.037(5) -0.002(4) 0.005(5) -0.020(5)
C9G 0.063(7) 0.026(5) 0.047(6) 0.002(5) 0.000(6) -0.018(5)
C9H 0.066(8) 0.033(6) 0.038(6) -0.004(5) 0.000(6) -0.021(6)
C9K 0.045(6) 0.034(6) 0.055(7) -0.016(5) 0.004(6) -0.006(5)
C9L 0.044(6) 0.039(6) 0.061(8) -0.018(6) 0.003(6) -0.011(5)
C9M 0.053(7) 0.043(6) 0.032(5) -0.009(5) 0.009(5) -0.020(5)
C9N 0.058(7) 0.047(7) 0.041(6) -0.012(5) 0.000(6) -0.014(6)
C10A 0.075(9) 0.047(7) 0.049(7) -0.001(6) 0.001(7) -0.040(7)
C10B 0.063(7) 0.036(6) 0.031(5) -0.007(4) 0.007(5) -0.021(5)
C10C 0.053(6) 0.031(5) 0.029(5) -0.001(4) -0.004(5) -0.015(5)
C10D 0.040(6) 0.034(5) 0.046(6) -0.008(5) 0.001(5) -0.012(5)
C10E 0.057(7) 0.029(5) 0.036(5) -0.004(4) -0.001(5) -0.013(5)
C10F 0.075(9) 0.046(7) 0.038(6) -0.006(5) 0.011(6) -0.038(7)
C10G 0.048(6) 0.038(6) 0.033(5) 0.008(4) -0.009(5) -0.018(5)
C10H 0.068(9) 0.037(6) 0.047(7) -0.002(5) -0.015(7) -0.004(6)
C10K 0.067(9) 0.048(7) 0.050(7) -0.015(6) -0.008(7) -0.010(7)
C10L 0.041(6) 0.037(6) 0.053(7) -0.018(5) 0.003(5) -0.008(5)
C10M 0.056(7) 0.041(6) 0.035(5) 0.009(5) 0.001(5) -0.023(5)
C10N 0.067(8) 0.041(7) 0.062(8) -0.010(6) -0.006(7) -0.024(6)
C11A 0.086(11) 0.067(9) 0.051(8) -0.006(7) 0.007(7) -0.048(9)
C11B 0.068(8) 0.048(7) 0.043(6) -0.009(6) 0.011(6) -0.024(6)
C11C 0.045(6) 0.036(6) 0.039(6) -0.005(5) 0.005(5) -0.012(5)
C11D 0.077(9) 0.048(7) 0.040(6) -0.013(6) 0.009(6) -0.025(7)
C11E 0.071(9) 0.042(7) 0.043(6) -0.013(5) 0.000(6) -0.017(6)
C11F 0.084(10) 0.064(9) 0.045(7) -0.019(6) 0.014(7) -0.048(8)
C11G 0.052(7) 0.059(8) 0.056(8) 0.006(7) 0.004(6) -0.025(6)
C11H 0.075(9) 0.061(9) 0.053(8) -0.026(7) 0.010(7) -0.033(8)
C11K 0.064(9) 0.049(8) 0.095(13) -0.010(8) -0.015(9) 0.001(7)
C11L 0.061(8) 0.062(9) 0.058(8) -0.021(7) 0.009(7) -0.022(7)
C11M 0.089(11) 0.056(8) 0.039(6) -0.003(6) -0.007(7) -0.029(8)
C11N 0.062(9) 0.044(7) 0.095(12) -0.014(8) -0.013(9) -0.016(7)
C12A 0.113(16) 0.080(12) 0.078(11) -0.007(10) 0.000(11) -0.067(13)
C12B 0.073(9) 0.044(7) 0.050(7) 0.005(6) -0.015(7) -0.021(7)
C12C 0.075(9) 0.031(6) 0.055(8) -0.002(5) 0.005(7) -0.013(6)
C12D 0.065(8) 0.067(9) 0.051(7) -0.013(7) -0.004(7) -0.037(7)
C12E 0.097(11) 0.037(7) 0.060(8) -0.018(6) -0.003(8) -0.030(7)
C12F 0.096(12) 0.078(11) 0.064(9) -0.033(8) 0.010(9) -0.056(10)
C12G 0.080(10) 0.049(7) 0.039(6) 0.016(6) -0.026(7) -0.026(7)
C12H 0.074(10) 0.064(9) 0.061(9) -0.023(8) -0.011(8) -0.015(8)
C12K 0.112(16) 0.051(10) 0.14(2) -0.028(12) -0.046(15) -0.011(10)
C12L 0.044(7) 0.070(10) 0.076(10) -0.038(8) 0.009(7) -0.016(7)
C12M 0.109(14) 0.073(11) 0.039(7) 0.009(7) -0.007(8) -0.039(10)
C12N 0.081(12) 0.051(9) 0.137(18) -0.034(11) -0.028(12) -0.005(9)
C13A 0.18(2) 0.055(9) 0.046(8) -0.006(7) 0.013(11) -0.074(13)
C13B 0.080(10) 0.034(6) 0.070(9) -0.012(6) -0.011(8) -0.012(7)
C13C 0.099(12) 0.053(8) 0.053(8) -0.021(7) 0.007(8) -0.038(9)
C13D 0.051(7) 0.048(7) 0.084(10) -0.019(7) -0.003(7) -0.023(6)
C13E 0.099(12) 0.031(6) 0.070(9) -0.016(6) -0.001(9) -0.027(7)
C13F 0.157(19) 0.076(11) 0.058(9) -0.036(8) 0.018(10) -0.083(13)
C13G 0.069(9) 0.064(9) 0.047(7) 0.017(7) -0.005(7) -0.037(8)
C13H 0.081(11) 0.063(9) 0.050(8) -0.021(7) 0.003(8) -0.014(8)
C13K 0.109(17) 0.058(11) 0.13(2) -0.011(12) -0.030(16) -0.013(11)
C13L 0.039(7) 0.062(9) 0.108(14) -0.026(9) -0.004(8) -0.014(6)
C13M 0.070(10) 0.080(11) 0.052(8) 0.015(8) -0.002(7) -0.041(9)
C13N 0.097(14) 0.034(8) 0.140(19) -0.006(10) -0.048(14) -0.012(8)
C14A 0.103(13) 0.053(8) 0.049(8) -0.005(6) 0.004(8) -0.038(9)
C14B 0.071(9) 0.032(6) 0.071(9) -0.011(6) 0.005(7) -0.017(6)
C14C 0.093(11) 0.054(8) 0.052(7) -0.014(6) 0.012(7) -0.051(8)
C14D 0.059(8) 0.050(8) 0.069(9) -0.007(7) -0.004(7) -0.030(6)
C14E 0.084(11) 0.059(9) 0.083(11) -0.029(8) 0.016(9) -0.040(9)
C14F 0.143(17) 0.074(11) 0.066(9) -0.045(9) 0.061(11) -0.077(12)
C14G 0.054(8) 0.099(13) 0.063(9) 0.029(9) -0.003(7) -0.042(9)
C14H 0.077(11) 0.091(12) 0.043(7) -0.006(8) -0.001(7) -0.032(9)
C14K 0.22(3) 0.048(11) 0.106(17) 0.019(11) -0.08(2) 0.010(15)
C14L 0.067(10) 0.075(11) 0.068(10) -0.021(9) -0.006(8) -0.009(8)
C14M 0.074(9) 0.059(8) 0.051(7) 0.008(6) -0.016(7) -0.035(8)
C14N 0.119(14) 0.030(6) 0.080(10) -0.016(7) -0.015(10) -0.039(8)
C15A 0.113(13) 0.039(7) 0.039(6) -0.002(5) -0.014(7) -0.038(8)
C15B 0.074(9) 0.036(6) 0.045(7) -0.009(5) 0.008(6) -0.018(6)
C15C 0.065(8) 0.040(6) 0.040(6) -0.004(5) 0.002(6) -0.027(6)
C15D 0.058(7) 0.027(5) 0.047(6) -0.010(5) -0.005(6) -0.011(5)
C15E 0.068(9) 0.058(9) 0.061(8) -0.015(7) 0.003(7) -0.024(7)
C15F 0.094(12) 0.056(9) 0.070(10) -0.024(8) 0.019(9) -0.041(9)
C15G 0.071(10) 0.068(10) 0.060(9) 0.017(8) -0.001(8) -0.035(8)
C15H 0.078(10) 0.084(11) 0.039(7) -0.007(7) 0.007(7) -0.050(9)
C15K 0.099(13) 0.046(8) 0.095(13) -0.020(9) -0.013(11) -0.017(9)
C15L 0.056(8) 0.066(9) 0.056(8) -0.012(7) -0.003(7) 0.002(7)
C15M 0.079(10) 0.075(10) 0.023(5) 0.015(6) -0.014(6) -0.038(8)
C15N 0.082(10) 0.061(9) 0.045(7) -0.003(6) -0.008(7) -0.030(8)
N1O 0.125(19) 0.36(4) 0.124(14) 0.02(3) -0.037(18) -0.15(2)
C2O 0.106(17) 0.37(4) 0.132(16) 0.04(3) -0.025(19) -0.16(2)
C3O 0.12(2) 0.29(4) 0.124(15) -0.01(2) 0.037(18) -0.12(3)
N1P 0.107(17) 0.22(3) 0.14(2) -0.02(2) 0.001(17) -0.005(14)
C2P 0.080(11) 0.134(17) 0.099(15) -0.040(15) 0.001(12) -0.059(10)
C3P 0.101(15) 0.115(18) 0.14(2) -0.051(16) 0.028(14) -0.038(11)

loop_
_atom_type_symbol
_atom_type_description
_atom_type_scat_dispersion_real
_atom_type_scat_dispersion_imag
_atom_type_scat_source
C C 0.0033 0.0016 'International Tables Vol C Tables 4.2.6.8 and 6.1.1.4'
H H 0.0000 0.0000 'International Tables Vol C Tables 4.2.6.8 and 6.1.1.4'
O O 0.0106 0.0060 'International Tables Vol C Tables 4.2.6.8 and 6.1.1.4'
U U -9.6767 9.6646 'International Tables Vol C Tables 4.2.6.8 and 6.1.1.4'
N N 0.0061 0.0033 'International Tables Vol C Tables 4.2.6.8 and 6.1.1.4'

loop_
_geom_angle_atom_site_label_1
_geom_angle_atom_site_label_2
_geom_angle_atom_site_label_3
_geom_angle
_geom_angle_site_symmetry_1
_geom_angle_site_symmetry_3
_geom_angle_publ_flag
O3Q U1 O2Q 89.1(3) . . ?
O3Q U1 O16B 171.2(3) . . ?
O2Q U1 O16B 82.7(3) . . ?
O3Q U1 O17A 86.1(3) . . ?
O2Q U1 O17A 172.7(3) . . ?
O16B U1 O17A 102.4(3) . . ?
O3Q U1 O16A 110.7(3) . . ?
O2Q U1 O16A 117.5(3) . . ?
O16B U1 O16A 70.6(4) . . ?
O17A U1 O16A 69.4(3) . . ?
O3Q U1 O1R 68.5(3) . . ?
O2Q U1 O1R 69.9(3) . . ?
O16B U1 O1R 111.3(3) . . ?
O17A U1 O1R 103.2(3) . . ?
O16A U1 O1R 172.6(3) . . ?
O3Q U1 O17B 118.5(3) . . ?
O2Q U1 O17B 109.4(3) . . ?
O16B U1 O17B 67.7(3) . . ?
O17A U1 O17B 68.5(3) . . ?
O16A U1 O17B 110.4(3) . . ?
O1R U1 O17B 65.0(3) . . ?
O3Q U1 O4R 68.6(3) . . ?
O2Q U1 O4R 69.2(3) . . ?
O16B U1 O4R 105.2(3) . . ?
O17A U1 O4R 113.8(3) . . ?
O16A U1 O4R 65.4(3) . . ?
O1R U1 O4R 119.7(3) . . ?
O17B U1 O4R 172.8(2) . . ?
O3Q U1 U6 80.5(2) . . ?
O2Q U1 U6 31.3(2) . . ?
O16B U1 U6 94.1(2) . . ?
O17A U1 U6 142.0(2) . . ?
O16A U1 U6 148.6(2) . . ?
O1R U1 U6 38.78(19) . . ?
O17B U1 U6 87.1(2) . . ?
O4R U1 U6 94.1(2) . . ?
O3Q U1 U2 31.25(19) . . ?
O2Q U1 U2 82.0(2) . . ?
O16B U1 U2 148.9(2) . . ?
O17A U1 U2 91.0(2) . . ?
O16A U1 U2 140.4(3) . . ?
O1R U1 U2 37.60(17) . . ?
O17B U1 U2 92.20(18) . . ?
O4R U1 U2 94.53(18) . . ?
U6 U1 U2 60.104(10) . . ?
O3Q U1 U4 30.91(19) . . ?
O2Q U1 U4 81.2(2) . . ?
O16B U1 U4 143.1(2) . . ?
O17A U1 U4 97.3(2) . . ?
O16A U1 U4 87.9(2) . . ?
O1R U1 U4 93.83(17) . . ?
O17B U1 U4 149.18(18) . . ?
O4R U1 U4 37.98(18) . . ?
U6 U1 U4 89.153(12) . . ?
U2 U1 U4 59.870(10) . . ?
O3Q U1 U5 80.3(2) . . ?
O2Q U1 U5 31.5(2) . . ?
O16B U1 U5 91.0(2) . . ?
O17A U1 U5 151.6(2) . . ?
O16A U1 U5 92.3(2) . . ?
O1R U1 U5 94.80(19) . . ?
O17B U1 U5 139.8(2) . . ?
O4R U1 U5 37.8(2) . . ?
U6 U1 U5 59.771(11) . . ?
U2 U1 U5 90.059(11) . . ?
U4 U1 U5 59.352(10) . . ?
O1Q U2 O3Q 88.6(3) . . ?
O1Q U2 O17D 160.5(3) . . ?
O3Q U2 O17D 74.9(3) . . ?
O1Q U2 O16D 113.9(3) . . ?
O3Q U2 O16D 122.7(3) . . ?
O17D U2 O16D 68.8(3) . . ?
O1Q U2 O16C 78.2(3) . . ?
O3Q U2 O16C 163.7(3) . . ?
O17D U2 O16C 119.7(3) . . ?
O16D U2 O16C 72.1(3) . . ?
O1Q U2 O17C 124.8(3) . . ?
O3Q U2 O17C 111.7(3) . . ?
O17D U2 O17C 72.2(3) . . ?
O16D U2 O17C 97.6(3) . . ?
O16C U2 O17C 69.7(3) . . ?
O1Q U2 O1R 70.0(3) . . ?
O3Q U2 O1R 68.0(3) . . ?
O17D U2 O1R 111.7(3) . . ?
O16D U2 O1R 167.8(3) . . ?
O16C U2 O1R 98.3(3) . . ?
O17C U2 O1R 71.6(3) . . ?
O1Q U2 O3R 68.4(3) . . ?
O3Q U2 O3R 70.3(2) . . ?
O17D U2 O3R 95.8(3) . . ?
O16D U2 O3R 71.0(3) . . ?
O16C U2 O3R 112.5(3) . . ?
O17C U2 O3R 166.1(3) . . ?
O1R U2 O3R 120.5(3) . . ?
O1Q U2 U4 80.8(2) . . ?
O3Q U2 U4 31.73(17) . . ?
O17D U2 U4 79.7(2) . . ?
O16D U2 U4 97.8(2) . . ?
O16C U2 U4 150.1(2) . . ?
O17C U2 U4 140.2(2) . . ?
O1R U2 U4 94.19(19) . . ?
O3R U2 U4 38.94(18) . . ?
O1Q U2 U6 31.73(18) . . ?
O3Q U2 U6 79.66(18) . . ?
O17D U2 U6 147.65(19) . . ?
O16D U2 U6 143.3(2) . . ?
O16C U2 U6 84.1(2) . . ?
O17C U2 U6 99.8(2) . . ?
O1R U2 U6 38.46(19) . . ?
O3R U2 U6 94.13(17) . . ?
U4 U2 U6 89.075(11) . . ?
O1Q U2 U1 81.85(19) . . ?
O3Q U2 U1 30.57(16) . . ?
O17D U2 U1 88.66(19) . . ?
O16D U2 U1 151.7(2) . . ?
O16C U2 U1 136.0(2) . . ?
O17C U2 U1 91.1(2) . . ?
O1R U2 U1 37.8(2) . . ?
O3R U2 U1 95.57(17) . . ?
U4 U2 U1 60.107(10) . . ?
U6 U2 U1 59.729(10) . . ?
O1Q U2 U3 30.54(19) . . ?
O3Q U2 U3 81.0(2) . . ?
O17D U2 U3 133.4(2) . . ?
O16D U2 U3 93.2(2) . . ?
O16C U2 U3 91.9(2) . . ?
O17C U2 U3 154.4(2) . . ?
O1R U2 U3 94.56(19) . . ?
O3R U2 U3 38.07(17) . . ?
U4 U2 U3 59.943(10) . . ?
U6 U2 U3 59.462(9) . . ?
U1 U2 U3 90.260(11) . . ?
O1Q U3 O4Q 89.2(3) . . ?
O1Q U3 O17E 170.0(3) . . ?
O4Q U3 O17E 82.5(3) . . ?
O1Q U3 O16F 84.3(3) . . ?
O4Q U3 O16F 171.9(3) . . ?
O17E U3 O16F 104.5(3) . . ?
O1Q U3 O17F 108.4(3) . . ?
O4Q U3 O17F 117.9(3) . . ?
O17E U3 O17F 71.1(3) . . ?
O16F U3 O17F 69.0(3) . . ?
O1Q U3 O3R 68.7(3) . . ?
O4Q U3 O3R 69.3(3) . . ?
O17E U3 O3R 113.0(3) . . ?
O16F U3 O3R 103.7(3) . . ?
O17F U3 O3R 172.6(3) . . ?
O1Q U3 O16E 119.9(3) . . ?
O4Q U3 O16E 109.9(3) . . ?
O17E U3 O16E 68.6(3) . . ?
O16F U3 O16E 69.6(3) . . ?
O17F U3 O16E 110.5(3) . . ?
O3R U3 O16E 66.8(3) . . ?
O1Q U3 O2R 70.0(3) . . ?
O4Q U3 O2R 68.2(3) . . ?
O17E U3 O2R 101.6(3) . . ?
O16F U3 O2R 113.7(3) . . ?
O17F U3 O2R 64.1(3) . . ?
O3R U3 O2R 119.6(3) . . ?
O16E U3 O2R 170.1(3) . . ?
O1Q U3 U6 32.17(17) . . ?
O4Q U3 U6 80.94(17) . . ?
O17E U3 U6 139.7(2) . . ?
O16F U3 U6 95.91(19) . . ?
O17F U3 U6 84.9(2) . . ?
O3R U3 U6 94.79(17) . . ?
O16E U3 U6 151.68(18) . . ?
O2R U3 U6 38.17(18) . . ?
O1Q U3 U4 80.8(2) . . ?
O4Q U3 U4 30.65(19) . . ?
O17E U3 U4 94.6(3) . . ?
O16F U3 U4 142.58(19) . . ?
O17F U3 U4 148.5(2) . . ?
O3R U3 U4 38.85(18) . . ?
O16E U3 U4 88.6(2) . . ?
O2R U3 U4 93.0(2) . . ?
U6 U3 U4 89.384(12) . . ?
O1Q U3 U2 30.75(19) . . ?
O4Q U3 U2 80.85(18) . . ?
O17E U3 U2 150.7(3) . . ?
O16F U3 U2 91.11(18) . . ?
O17F U3 U2 138.2(2) . . ?
O3R U3 U2 38.11(18) . . ?
O16E U3 U2 94.92(18) . . ?
O2R U3 U2 94.31(18) . . ?
U6 U3 U2 60.114(10) . . ?
U4 U3 U2 59.830(10) . . ?
O1Q U3 U5 81.70(19) . . ?
O4Q U3 U5 31.25(18) . . ?
O17E U3 U5 88.3(2) . . ?
O16F U3 U5 150.84(19) . . ?
O17F U3 U5 91.5(2) . . ?
O3R U3 U5 94.76(17) . . ?
O16E U3 U5 139.3(2) . . ?
O2R U3 U5 37.2(2) . . ?
U6 U3 U5 59.769(10) . . ?
U4 U3 U5 59.300(10) . . ?
U2 U3 U5 89.759(11) . . ?
O4Q U4 O3Q 89.2(3) . . ?
O4Q U4 O17G 80.1(3) . . ?
O3Q U4 O17G 157.9(3) . . ?
O4Q U4 O17H 130.5(3) . . ?
O3Q U4 O17H 101.4(3) . . ?
O17G U4 O17H 72.3(3) . . ?
O4Q U4 O16H 159.2(3) . . ?
O3Q U4 O16H 81.5(3) . . ?
O17G U4 O16H 114.5(3) . . ?
O17H U4 O16H 69.9(3) . . ?
O4Q U4 O16G 100.3(3) . . ?
O3Q U4 O16G 131.4(3) . . ?
O17G U4 O16G 70.0(3) . . ?
O17H U4 O16G 107.3(3) . . ?
O16H U4 O16G 73.0(3) . . ?
O4Q U4 O4R 69.9(3) . . ?
O3Q U4 O4R 68.9(2) . . ?
O17G U4 O4R 123.8(3) . . ?
O17H U4 O4R 158.4(3) . . ?
O16H U4 O4R 89.3(3) . . ?
O16G U4 O4R 70.1(3) . . ?
O4Q U4 O3R 69.7(3) . . ?
O3Q U4 O3R 70.1(2) . . ?
O17G U4 O3R 88.1(3) . . ?
O17H U4 O3R 69.2(3) . . ?
O16H U4 O3R 123.2(3) . . ?
O16G U4 O3R 157.4(3) . . ?
O4R U4 O3R 121.5(3) . . ?
O4Q U4 U5 31.81(17) . . ?
O3Q U4 U5 80.90(19) . . ?
O17G U4 U5 98.9(2) . . ?
O17H U4 U5 162.3(2) . . ?
O16H U4 U5 127.6(2) . . ?
O16G U4 U5 83.0(2) . . ?
O4R U4 U5 38.4(2) . . ?
O3R U4 U5 95.65(17) . . ?
O4Q U4 U2 81.83(19) . . ?
O3Q U4 U2 31.87(18) . . ?
O17G U4 U2 126.6(2) . . ?
O17H U4 U2 82.9(2) . . ?
O16H U4 U2 99.1(2) . . ?
O16G U4 U2 163.21(19) . . ?
O4R U4 U2 95.40(18) . . ?
O3R U4 U2 38.53(17) . . ?
U5 U4 U2 90.774(12) . . ?
O4Q U4 U3 31.50(19) . . ?
O3Q U4 U3 81.4(2) . . ?
O17G U4 U3 79.5(2) . . ?
O17H U4 U3 102.1(2) . . ?
O16H U4 U3 159.1(2) . . ?
O16G U4 U3 127.7(2) . . ?
O4R U4 U3 95.5(2) . . ?
O3R U4 U3 38.40(16) . . ?
U5 U4 U3 60.654(10) . . ?
U2 U4 U3 60.227(10) . . ?
O4Q U4 U1 81.91(17) . . ?
O3Q U4 U1 30.37(17) . . ?
O17G U4 U1 159.3(2) . . ?
O17H U4 U1 127.9(2) . . ?
O16H U4 U1 80.7(2) . . ?
O16G U4 U1 103.6(2) . . ?
O4R U4 U1 38.77(18) . . ?
O3R U4 U1 95.11(17) . . ?
U5 U4 U1 60.425(10) . . ?
U2 U4 U1 60.023(10) . . ?
U3 U4 U1 90.376(12) . . ?
O4Q U5 O2Q 89.6(3) . . ?
O4Q U5 O16L 169.0(3) . . ?
O2Q U5 O16L 79.5(3) . . ?
O4Q U5 O16K 112.9(3) . . ?
O2Q U5 O16K 120.3(3) . . ?
O16L U5 O16K 72.1(3) . . ?
O4Q U5 O17K 78.5(3) . . ?
O2Q U5 O17K 167.8(3) . . ?
O16L U5 O17K 112.4(3) . . ?
O16K U5 O17K 68.1(4) . . ?
O4Q U5 O17L 119.0(3) . . ?
O2Q U5 O17L 113.3(3) . . ?
O16L U5 O17L 67.5(3) . . ?
O16K U5 O17L 102.6(3) . . ?
O17K U5 O17L 70.7(4) . . ?
O4Q U5 O2R 69.1(3) . . ?
O2Q U5 O2R 69.5(3) . . ?
O16L U5 O2R 105.2(3) . . ?
O16K U5 O2R 69.1(3) . . ?
O17K U5 O2R 108.4(3) . . ?
O17L U5 O2R 170.8(3) . . ?
O4Q U5 O4R 69.3(3) . . ?
O2Q U5 O4R 69.1(3) . . ?
O16L U5 O4R 107.6(3) . . ?
O16K U5 O4R 169.8(3) . . ?
O17K U5 O4R 103.3(3) . . ?
O17L U5 O4R 68.6(3) . . ?
O2R U5 O4R 120.1(3) . . ?
O4Q U5 U4 31.16(19) . . ?
O2Q U5 U4 81.4(2) . . ?
O16L U5 U4 145.7(2) . . ?
O16K U5 U4 142.1(2) . . ?
O17K U5 U4 86.8(2) . . ?
O17L U5 U4 94.8(2) . . ?
O2R U5 U4 94.32(19) . . ?
O4R U5 U4 38.38(18) . . ?
O4Q U5 U6 80.83(19) . . ?
O2Q U5 U6 32.0(2) . . ?
O16L U5 U6 89.1(2) . . ?
O16K U5 U6 95.5(2) . . ?
O17K U5 U6 145.5(3) . . ?
O17L U5 U6 143.7(2) . . ?
O2R U5 U6 37.73(18) . . ?
O4R U5 U6 94.75(18) . . ?
U4 U5 U6 89.645(12) . . ?
O4Q U5 U1 81.27(18) . . ?
O2Q U5 U1 30.7(2) . . ?
O16L U5 U1 90.0(2) . . ?
O16K U5 U1 150.2(2) . . ?
O17K U5 U1 141.7(3) . . ?
O17L U5 U1 91.7(3) . . ?
O2R U5 U1 94.09(19) . . ?
O4R U5 U1 38.63(18) . . ?
U4 U5 U1 60.224(10) . . ?
U6 U5 U1 59.752(10) . . ?
O4Q U5 U3 31.5(2) . . ?
O2Q U5 U3 81.77(19) . . ?
O16L U5 U3 143.0(2) . . ?
O16K U5 U3 90.6(2) . . ?
O17K U5 U3 89.6(2) . . ?
O17L U5 U3 149.5(2) . . ?
O2R U5 U3 37.90(18) . . ?
O4R U5 U3 94.91(18) . . ?
U4 U5 U3 60.046(10) . . ?
U6 U5 U3 59.472(10) . . ?
U1 U5 U3 89.913(11) . . ?
O2Q U6 O1Q 91.0(3) . . ?
O2Q U6 O17M 85.9(3) . . ?
O1Q U6 O17M 153.5(3) . . ?
O2Q U6 O16N 153.3(3) . . ?
O1Q U6 O16N 82.0(3) . . ?
O17M U6 O16N 111.5(3) . . ?
O2Q U6 O17N 136.4(3) . . ?
O1Q U6 O17N 90.3(3) . . ?
O17M U6 O17N 74.4(3) . . ?
O16N U6 O17N 69.6(3) . . ?
O2Q U6 O16M 95.1(3) . . ?
O1Q U6 O16M 137.0(3) . . ?
O17M U6 O16M 69.6(3) . . ?
O16N U6 O16M 73.8(3) . . ?
O17N U6 O16M 112.8(3) . . ?
O2Q U6 O2R 70.0(3) . . ?
O1Q U6 O2R 70.2(3) . . ?
O17M U6 O2R 132.2(3) . . ?
O16N U6 O2R 83.4(3) . . ?
O17N U6 O2R 148.9(3) . . ?
O16M U6 O2R 72.2(3) . . ?
O2Q U6 O1R 69.0(3) . . ?
O1Q U6 O1R 69.1(2) . . ?
O17M U6 O1R 85.3(3) . . ?
O16N U6 O1R 130.3(3) . . ?
O17N U6 O1R 71.0(3) . . ?
O16M U6 O1R 151.4(3) . . ?
O2R U6 O1R 120.3(3) . . ?
O2Q U6 U3 83.3(2) . . ?
O1Q U6 U3 31.67(18) . . ?
O17M U6 U3 168.3(2) . . ?
O16N U6 U3 77.3(2) . . ?
O17N U6 U3 116.7(2) . . ?
O16M U6 U3 107.0(2) . . ?
O2R U6 U3 38.86(18) . . ?
O1R U6 U3 94.89(17) . . ?
O2Q U6 U1 30.95(19) . . ?
O1Q U6 U1 82.1(2) . . ?
O17M U6 U1 81.8(2) . . ?
O16N U6 U1 163.60(19) . . ?
O17N U6 U1 106.6(2) . . ?
O16M U6 U1 121.3(2) . . ?
O2R U6 U1 94.8(2) . . ?
O1R U6 U1 38.28(19) . . ?
U3 U6 U1 91.080(12) . . ?
O2Q U6 U5 32.51(19) . . ?
O1Q U6 U5 82.2(2) . . ?
O17M U6 U5 107.6(2) . . ?
O16N U6 U5 120.8(2) . . ?
O17N U6 U5 165.8(2) . . ?
O16M U6 U5 80.6(2) . . ?
O2R U6 U5 37.7(2) . . ?
O1R U6 U5 95.02(19) . . ?
U3 U6 U5 60.759(10) . . ?
U1 U6 U5 60.477(11) . . ?
O2Q U6 U2 81.8(2) . . ?
O1Q U6 U2 31.47(18) . . ?
O17M U6 U2 122.2(2) . . ?
O16N U6 U2 103.67(19) . . ?
O17N U6 U2 77.0(2) . . ?
O16M U6 U2 167.3(2) . . ?
O2R U6 U2 95.23(19) . . ?
O1R U6 U2 37.81(16) . . ?
U3 U6 U2 60.424(10) . . ?
U1 U6 U2 60.167(10) . . ?
U5 U6 U2 90.503(12) . . ?
U3 O1Q U2 118.7(3) . . ?
U3 O1Q U6 116.2(3) . . ?
U2 O1Q U6 116.8(3) . . ?
U2 O1R U1 104.6(3) . . ?
U2 O1R U6 103.7(3) . . ?
U1 O1R U6 102.9(3) . . ?
U2 O1R H1R 114.7 . . ?
U1 O1R H1R 114.7 . . ?
U6 O1R H1R 114.7 . . ?
U1 O2Q U6 117.7(3) . . ?
U1 O2Q U5 117.8(4) . . ?
U6 O2Q U5 115.5(3) . . ?
U5 O2R U6 104.6(3) . . ?
U5 O2R U3 104.9(3) . . ?
U6 O2R U3 103.0(3) . . ?
U5 O2R H2R 114.4 . . ?
U6 O2R H2R 114.4 . . ?
U3 O2R H2R 114.4 . . ?
U1 O3Q U4 118.7(3) . . ?
U1 O3Q U2 118.2(3) . . ?
U4 O3Q U2 116.4(3) . . ?
U3 O3R U2 103.8(3) . . ?
U3 O3R U4 102.8(3) . . ?
U2 O3R U4 102.5(2) . . ?
U3 O3R H3R 115.3 . . ?
U2 O3R H3R 115.3 . . ?
U4 O3R H3R 115.3 . . ?
U4 O4Q U5 117.0(3) . . ?
U4 O4Q U3 117.9(3) . . ?
U5 O4Q U3 117.3(3) . . ?
U4 O4R U5 103.2(3) . . ?
U4 O4R U1 103.3(3) . . ?
U5 O4R U1 103.5(3) . . ?
U4 O4R H4R 115.1 . . ?
U5 O4R H4R 115.1 . . ?
U1 O4R H4R 115.1 . . ?
C7A O16A U1 129.0(9) . . ?
C7B O16B U1 139.8(8) . . ?
C7C O16C U2 134.2(8) . . ?
C7D O16D U2 140.8(7) . . ?
C7E O16E U3 133.2(7) . . ?
C7F O16F U3 138.1(7) . . ?
C7G O16G U4 129.8(8) . . ?
C7H O16H U4 139.7(8) . . ?
C7K O16K U5 134.5(9) . . ?
C7L O16L U5 141.7(8) . . ?
C7M O16M U6 134.1(8) . . ?
C7N O16N U6 139.0(8) . . ?
C9A O17A U1 128.3(8) . . ?
C9B O17B U1 137.2(8) . . ?
C9C O17C U2 133.6(7) . . ?
C9D O17D U2 140.8(7) . . ?
C9E O17E U3 137.5(8) . . ?
C9F O17F U3 137.8(8) . . ?
C9G O17G U4 131.4(8) . . ?
C9H O17H U4 139.1(8) . . ?
C9K O17K U5 135.7(9) . . ?
C9L O17L U5 138.7(9) . . ?
C9M O17M U6 136.8(8) . . ?
C9N O17N U6 138.0(8) . . ?
C2A C1A C6A 121.6(14) . . ?
C2A C1A H1A 119.2 . . ?
C6A C1A H1A 119.2 . . ?
C2B C1B C6B 121.2(13) . . ?
C2B C1B H1B 119.4 . . ?
C6B C1B H1B 119.4 . . ?
C6C C1C C2C 120.9(12) . . ?
C6C C1C H1C 119.6 . . ?
C2C C1C H1C 119.6 . . ?
C6D C1D C2D 119.2(11) . . ?
C6D C1D H1D 120.4 . . ?
C2D C1D H1D 120.4 . . ?
C2E C1E C6E 120.4(11) . . ?
C2E C1E H1E 119.8 . . ?
C6E C1E H1E 119.8 . . ?
C2F C1F C6F 118.1(12) . . ?
C2F C1F H1F 121.0 . . ?
C6F C1F H1F 121.0 . . ?
C2G C1G C6G 121.7(17) . . ?
C2G C1G H1G 119.1 . . ?
C6G C1G H1G 119.1 . . ?
C6H C1H C2H 121.2(14) . . ?
C6H C1H H1H 119.4 . . ?
C2H C1H H1H 119.4 . . ?
C2K C1K C6K 119.7(15) . . ?
C2K C1K H1K 120.2 . . ?
C6K C1K H1K 120.2 . . ?
C2L C1L C6L 121.7(13) . . ?
C2L C1L H1L 119.2 . . ?
C6L C1L H1L 119.2 . . ?
C6M C1M C2M 121.7(16) . . ?
C6M C1M H1M 119.2 . . ?
C2M C1M H1M 119.2 . . ?
C2N C1N C6N 122.0(15) . . ?
C2N C1N H1N 119.0 . . ?
C6N C1N H1N 119.0 . . ?
C1A C2A C3A 117.8(18) . . ?
C1A C2A H2A 121.1 . . ?
C3A C2A H2A 121.1 . . ?
C1B C2B C3B 119.5(14) . . ?
C1B C2B H2B 120.3 . . ?
C3B C2B H2B 120.3 . . ?
C3C C2C C1C 120.3(12) . . ?
C3C C2C H2C 119.9 . . ?
C1C C2C H2C 119.9 . . ?
C3D C2D C1D 118.5(12) . . ?
C3D C2D H2D 120.8 . . ?
C1D C2D H2D 120.8 . . ?
C1E C2E C3E 122.3(12) . . ?
C1E C2E H2E 118.9 . . ?
C3E C2E H2E 118.9 . . ?
C3F C2F C1F 121.1(13) . . ?
C3F C2F H2F 119.4 . . ?
C1F C2F H2F 119.4 . . ?
C3G C2G C1G 119.5(15) . . ?
C3G C2G H2G 120.2 . . ?
C1G C2G H2G 120.2 . . ?
C1H C2H C3H 118.5(13) . . ?
C1H C2H H2H 120.7 . . ?
C3H C2H H2H 120.7 . . ?
C1K C2K C3K 120.6(18) . . ?
C1K C2K H2K 119.7 . . ?
C3K C2K H2K 119.7 . . ?
C1L C2L C3L 120.4(16) . . ?
C1L C2L H2L 119.8 . . ?
C3L C2L H2L 119.8 . . ?
C3M C2M C1M 119.4(16) . . ?
C3M C2M H2M 120.3 . . ?
C1M C2M H2M 120.3 . . ?
C1N C2N C3N 118.7(17) . . ?
C1N C2N H2N 120.7 . . ?
C3N C2N H2N 120.7 . . ?
C4A C3A C2A 120.3(16) . . ?
C4A C3A H3A 119.9 . . ?
C2A C3A H3A 119.9 . . ?
C4B C3B C2B 120.6(13) . . ?
C4B C3B H3B 119.7 . . ?
C2B C3B H3B 119.7 . . ?
C2C C3C C4C 119.6(12) . . ?
C2C C3C H3C 120.2 . . ?
C4C C3C H3C 120.2 . . ?
C4D C3D C2D 121.6(11) . . ?
C4D C3D H3D 119.2 . . ?
C2D C3D H3D 119.2 . . ?
C2E C3E C4E 117.7(11) . . ?
C2E C3E H3E 121.1 . . ?
C4E C3E H3E 121.1 . . ?
C2F C3F C4F 122.3(12) . . ?
C2F C3F H3F 118.9 . . ?
C4F C3F H3F 118.9 . . ?
C2G C3G C4G 120.1(15) . . ?
C2G C3G H3G 119.9 . . ?
C4G C3G H3G 119.9 . . ?
C4H C3H C2H 120.1(15) . . ?
C4H C3H H3H 120.0 . . ?
C2H C3H H3H 120.0 . . ?
C4K C3K C2K 119.4(16) . . ?
C4K C3K H3K 120.3 . . ?
C2K C3K H3K 120.3 . . ?
C4L C3L C2L 118.2(14) . . ?
C4L C3L H3L 120.9 . . ?
C2L C3L H3L 120.9 . . ?
C2M C3M C4M 119.3(16) . . ?
C2M C3M H3M 120.3 . . ?
C4M C3M H3M 120.3 . . ?
C4N C3N C2N 119.7(16) . . ?
C4N C3N H3N 120.2 . . ?
C2N C3N H3N 120.2 . . ?
C3A C4A C5A 121.2(16) . . ?
C3A C4A H4A 119.4 . . ?
C5A C4A H4A 119.4 . . ?
C3B C4B C5B 121.1(12) . . ?
C3B C4B H4B 119.5 . . ?
C5B C4B H4B 119.5 . . ?
C5C C4C C3C 119.8(13) . . ?
C5C C4C H4C 120.1 . . ?
C3C C4C H4C 120.1 . . ?
C3D C4D C5D 120.0(11) . . ?
C3D C4D H4D 120.0 . . ?
C5D C4D H4D 120.0 . . ?
C5E C4E C3E 120.7(10) . . ?
C5E C4E H4E 119.6 . . ?
C3E C4E H4E 119.6 . . ?
C5F C4F C3F 117.8(13) . . ?
C5F C4F H4F 121.1 . . ?
C3F C4F H4F 121.1 . . ?
C3G C4G C5G 119.7(16) . . ?
C3G C4G H4G 120.1 . . ?
C5G C4G H4G 120.1 . . ?
C3H C4H C5H 118.8(17) . . ?
C3H C4H H4H 120.6 . . ?
C5H C4H H4H 120.6 . . ?
C3K C4K C5K 120.7(15) . . ?
C3K C4K H4K 119.6 . . ?
C5K C4K H4K 119.6 . . ?
C3L C4L C5L 121.1(13) . . ?
C3L C4L H4L 119.4 . . ?
C5L C4L H4L 119.4 . . ?
C5M C4M C3M 121.3(17) . . ?
C5M C4M H4M 119.4 . . ?
C3M C4M H4M 119.4 . . ?
C5N C4N C3N 120.9(15) . . ?
C5N C4N H4N 119.6 . . ?
C3N C4N H4N 119.6 . . ?
C6A C5A C4A 120.6(17) . . ?
C6A C5A H5A 119.7 . . ?
C4A C5A H5A 119.7 . . ?
C4B C5B C6B 118.7(12) . . ?
C4B C5B H5B 120.6 . . ?
C6B C5B H5B 120.6 . . ?
C4C C5C C6C 119.7(12) . . ?
C4C C5C H5C 120.2 . . ?
C6C C5C H5C 120.2 . . ?
C4D C5D C6D 119.8(12) . . ?
C4D C5D H5D 120.1 . . ?
C6D C5D H5D 120.1 . . ?
C4E C5E C6E 121.6(11) . . ?
C4E C5E H5E 119.2 . . ?
C6E C5E H5E 119.2 . . ?
C4F C5F C6F 122.8(13) . . ?
C4F C5F H5F 118.6 . . ?
C6F C5F H5F 118.6 . . ?
C6G C5G C4G 121.3(14) . . ?
C6G C5G H5G 119.4 . . ?
C4G C5G H5G 119.4 . . ?
C6H C5H C4H 122.5(15) . . ?
C6H C5H H5H 118.7 . . ?
C4H C5H H5H 118.7 . . ?
C6K C5K C4K 121.5(15) . . ?
C6K C5K H5K 119.3 . . ?
C4K C5K H5K 119.3 . . ?
C4L C5L C6L 120.4(14) . . ?
C4L C5L H5L 119.8 . . ?
C6L C5L H5L 119.8 . . ?
C4M C5M C6M 119.8(15) . . ?
C4M C5M H5M 120.1 . . ?
C6M C5M H5M 120.1 . . ?
C4N C5N C6N 118.1(15) . . ?
C4N C5N H5N 120.9 . . ?
C6N C5N H5N 120.9 . . ?
C5A C6A C1A 118.3(13) . . ?
C5A C6A C7A 123.9(14) . . ?
C1A C6A C7A 117.8(12) . . ?
C1B C6B C5B 118.8(11) . . ?
C1B C6B C7B 119.0(10) . . ?
C5B C6B C7B 122.2(11) . . ?
C1C C6C C5C 119.6(11) . . ?
C1C C6C C7C 119.6(10) . . ?
C5C C6C C7C 120.7(11) . . ?
C1D C6D C5D 120.8(10) . . ?
C1D C6D C7D 117.0(10) . . ?
C5D C6D C7D 122.2(11) . . ?
C1E C6E C5E 117.3(10) . . ?
C1E C6E C7E 119.8(10) . . ?
C5E C6E C7E 122.9(10) . . ?
C5F C6F C1F 117.9(11) . . ?
C5F C6F C7F 125.2(11) . . ?
C1F C6F C7F 116.9(10) . . ?
C5G C6G C1G 117.6(14) . . ?
C5G C6G C7G 123.3(11) . . ?
C1G C6G C7G 118.5(13) . . ?
C1H C6H C5H 118.6(13) . . ?
C1H C6H C7H 118.5(13) . . ?
C5H C6H C7H 122.9(13) . . ?
C5K C6K C1K 118.0(14) . . ?
C5K C6K C7K 125.9(14) . . ?
C1K C6K C7K 116.0(11) . . ?
C1L C6L C5L 118.2(12) . . ?
C1L C6L C7L 119.5(11) . . ?
C5L C6L C7L 122.2(13) . . ?
C1M C6M C5M 118.5(13) . . ?
C1M C6M C7M 119.7(12) . . ?
C5M C6M C7M 121.8(12) . . ?
C1N C6N C5N 120.5(14) . . ?
C1N C6N C7N 118.6(12) . . ?
C5N C6N C7N 120.8(13) . . ?
O16A C7A C8A 121.4(13) . . ?
O16A C7A C6A 116.7(13) . . ?
C8A C7A C6A 121.9(11) . . ?
O16B C7B C8B 124.4(10) . . ?
O16B C7B C6B 115.5(10) . . ?
C8B C7B C6B 120.1(9) . . ?
O16C C7C C8C 122.2(10) . . ?
O16C C7C C6C 117.2(10) . . ?
C8C C7C C6C 120.7(10) . . ?
O16D C7D C8D 122.6(9) . . ?
O16D C7D C6D 116.7(10) . . ?
C8D C7D C6D 120.6(10) . . ?
O16E C7E C8E 123.9(10) . . ?
O16E C7E C6E 116.7(10) . . ?
C8E C7E C6E 119.2(9) . . ?
O16F C7F C8F 122.9(10) . . ?
O16F C7F C6F 117.7(10) . . ?
C8F C7F C6F 119.1(10) . . ?
O16G C7G C8G 124.8(12) . . ?
O16G C7G C6G 116.4(11) . . ?
C8G C7G C6G 118.8(11) . . ?
O16H C7H C8H 123.9(12) . . ?
O16H C7H C6H 117.8(12) . . ?
C8H C7H C6H 118.4(12) . . ?
O16K C7K C8K 124.4(12) . . ?
O16K C7K C6K 117.7(11) . . ?
C8K C7K C6K 117.9(11) . . ?
O16L C7L C8L 120.4(11) . . ?
O16L C7L C6L 117.1(11) . . ?
C8L C7L C6L 122.5(11) . . ?
O16M C7M C8M 123.6(12) . . ?
O16M C7M C6M 114.5(11) . . ?
C8M C7M C6M 121.9(11) . . ?
O16N C7N C8N 123.3(13) . . ?
O16N C7N C6N 115.5(12) . . ?
C8N C7N C6N 120.3(13) . . ?
C9A C8A C7A 125.5(12) . . ?
C9A C8A H8A 117.2 . . ?
C7A C8A H8A 117.2 . . ?
C9B C8B C7B 120.7(10) . . ?
C9B C8B H8B 119.6 . . ?
C7B C8B H8B 119.6 . . ?
C7C C8C C9C 124.7(10) . . ?
C7C C8C H8C 117.6 . . ?
C9C C8C H8C 117.6 . . ?
C9D C8D C7D 122.4(10) . . ?
C9D C8D H8D 118.8 . . ?
C7D C8D H8D 118.8 . . ?
C9E C8E C7E 122.2(9) . . ?
C9E C8E H8E 118.9 . . ?
C7E C8E H8E 118.9 . . ?
C9F C8F C7F 122.6(11) . . ?
C9F C8F H8F 118.7 . . ?
C7F C8F H8F 118.7 . . ?
C9G C8G C7G 122.3(13) . . ?
C9G C8G H8G 118.8 . . ?
C7G C8G H8G 118.8 . . ?
C9H C8H C7H 122.4(12) . . ?
C9H C8H H8H 118.8 . . ?
C7H C8H H8H 118.8 . . ?
C7K C8K C9K 120.4(11) . . ?
C7K C8K H8K 119.8 . . ?
C9K C8K H8K 119.8 . . ?
C7L C8L C9L 123.4(11) . . ?
C7L C8L H8L 118.3 . . ?
C9L C8L H8L 118.3 . . ?
C7M C8M C9M 122.3(11) . . ?
C7M C8M H8M 118.8 . . ?
C9M C8M H8M 118.8 . . ?
C7N C8N C9N 124.9(13) . . ?
C7N C8N H8N 117.5 . . ?
C9N C8N H8N 117.5 . . ?
O17A C9A C8A 123.9(13) . . ?
O17A C9A C10A 116.4(12) . . ?
C8A C9A C10A 119.7(12) . . ?
O17B C9B C8B 124.8(11) . . ?
O17B C9B C10B 115.9(10) . . ?
C8B C9B C10B 119.3(10) . . ?
O17C C9C C8C 123.1(10) . . ?
O17C C9C C10C 118.1(11) . . ?
C8C C9C C10C 118.6(10) . . ?
O17D C9D C8D 123.9(11) . . ?
O17D C9D C10D 115.5(9) . . ?
C8D C9D C10D 120.6(10) . . ?
O17E C9E C8E 124.6(10) . . ?
O17E C9E C10E 115.7(10) . . ?
C8E C9E C10E 119.7(10) . . ?
O17F C9F C8F 123.6(11) . . ?
O17F C9F C10F 117.2(10) . . ?
C8F C9F C10F 119.2(11) . . ?
O17G C9G C8G 124.8(11) . . ?
O17G C9G C10G 116.2(11) . . ?
C8G C9G C10G 118.9(12) . . ?
O17H C9H C8H 124.9(11) . . ?
O17H C9H C10H 113.7(11) . . ?
C8H C9H C10H 121.4(12) . . ?
O17K C9K C8K 123.5(12) . . ?
O17K C9K C10K 117.7(12) . . ?
C8K C9K C10K 118.8(11) . . ?
O17L C9L C8L 122.2(11) . . ?
O17L C9L C10L 116.9(12) . . ?
C8L C9L C10L 120.9(11) . . ?
O17M C9M C8M 125.2(11) . . ?
O17M C9M C10M 116.3(11) . . ?
C8M C9M C10M 118.4(11) . . ?
O17N C9N C8N 122.4(12) . . ?
O17N C9N C10N 116.1(12) . . ?
C8N C9N C10N 120.6(13) . . ?
C15A C10A C11A 118.6(14) . . ?
C15A C10A C9A 118.9(12) . . ?
C11A C10A C9A 122.4(14) . . ?
C15B C10B C11B 118.0(11) . . ?
C15B C10B C9B 120.1(10) . . ?
C11B C10B C9B 121.9(11) . . ?
C15C C10C C11C 118.9(11) . . ?
C15C C10C C9C 118.3(11) . . ?
C11C C10C C9C 122.7(11) . . ?
C11D C10D C15D 121.4(12) . . ?
C11D C10D C9D 120.8(11) . . ?
C15D C10D C9D 117.7(11) . . ?
C11E C10E C15E 119.6(12) . . ?
C11E C10E C9E 122.4(11) . . ?
C15E C10E C9E 117.9(11) . . ?
C15F C10F C11F 120.1(14) . . ?
C15F C10F C9F 118.7(14) . . ?
C11F C10F C9F 121.2(12) . . ?
C15G C10G C11G 118.5(12) . . ?
C15G C10G C9G 117.0(12) . . ?
C11G C10G C9G 124.4(11) . . ?
C15H C10H C11H 118.7(14) . . ?
C15H C10H C9H 120.1(13) . . ?
C11H C10H C9H 121.2(14) . . ?
C11K C10K C15K 117.2(15) . . ?
C11K C10K C9K 124.9(14) . . ?
C15K C10K C9K 117.7(13) . . ?
C15L C10L C11L 119.0(13) . . ?
C15L C10L C9L 118.1(11) . . ?
C11L C10L C9L 122.8(13) . . ?
C11M C10M C15M 118.0(11) . . ?
C11M C10M C9M 124.7(13) . . ?
C15M C10M C9M 117.3(11) . . ?
C15N C10N C11N 117.6(14) . . ?
C15N C10N C9N 120.0(14) . . ?
C11N C10N C9N 122.3(13) . . ?
C12A C11A C10A 120.4(17) . . ?
C12A C11A H11A 119.8 . . ?
C10A C11A H11A 119.8 . . ?
C12B C11B C10B 119.8(13) . . ?
C12B C11B H11B 120.1 . . ?
C10B C11B H11B 120.1 . . ?
C12C C11C C10C 119.1(13) . . ?
C12C C11C H11C 120.4 . . ?
C10C C11C H11C 120.4 . . ?
C10D C11D C12D 118.6(12) . . ?
C10D C11D H11D 120.7 . . ?
C12D C11D H11D 120.7 . . ?
C10E C11E C12E 120.7(13) . . ?
C10E C11E H11E 119.7 . . ?
C12E C11E H11E 119.7 . . ?
C12F C11F C10F 121.7(15) . . ?
C12F C11F H11F 119.2 . . ?
C10F C11F H11F 119.2 . . ?
C12G C11G C10G 121.7(13) . . ?
C12G C11G H11G 119.2 . . ?
C10G C11G H11G 119.2 . . ?
C10H C11H C12H 120.8(15) . . ?
C10H C11H H11H 119.6 . . ?
C12H C11H H11H 119.6 . . ?
C12K C11K C10K 123.2(19) . . ?
C12K C11K H11K 118.4 . . ?
C10K C11K H11K 118.4 . . ?
C10L C11L C12L 120.4(14) . . ?
C10L C11L H11L 119.8 . . ?
C12L C11L H11L 119.8 . . ?
C10M C11M C12M 123.2(15) . . ?
C10M C11M H11M 118.4 . . ?
C12M C11M H11M 118.4 . . ?
C12N C11N C10N 118.8(17) . . ?
C12N C11N H11N 120.6 . . ?
C10N C11N H11N 120.6 . . ?
C13A C12A C11A 118.9(17) . . ?
C13A C12A H12A 120.5 . . ?
C11A C12A H12A 120.5 . . ?
C13B C12B C11B 120.2(13) . . ?
C13B C12B H12B 119.9 . . ?
C11B C12B H12B 119.9 . . ?
C11C C12C C13C 122.1(13) . . ?
C11C C12C H12C 118.9 . . ?
C13C C12C H12C 118.9 . . ?
C13D C12D C11D 121.1(13) . . ?
C13D C12D H12D 119.5 . . ?
C11D C12D H12D 119.5 . . ?
C13E C12E C11E 119.0(13) . . ?
C13E C12E H12E 120.5 . . ?
C11E C12E H12E 120.5 . . ?
C11F C12F C13F 119.1(16) . . ?
C11F C12F H12F 120.4 . . ?
C13F C12F H12F 120.4 . . ?
C11G C12G C13G 119.4(14) . . ?
C11G C12G H12G 120.3 . . ?
C13G C12G H12G 120.3 . . ?
C13H C12H C11H 120.0(15) . . ?
C13H C12H H12H 120.0 . . ?
C11H C12H H12H 120.0 . . ?
C11K C12K C13K 119.8(19) . . ?
C11K C12K H12K 120.1 . . ?
C13K C12K H12K 120.1 . . ?
C13L C12L C11L 119.1(13) . . ?
C13L C12L H12L 120.5 . . ?
C11L C12L H12L 120.5 . . ?
C11M C12M C13M 118.3(15) . . ?
C11M C12M H12M 120.8 . . ?
C13M C12M H12M 120.8 . . ?
C13N C12N C11N 119.8(19) . . ?
C13N C12N H12N 120.1 . . ?
C11N C12N H12N 120.1 . . ?
C14A C13A C12A 121.2(16) . . ?
C14A C13A H13A 119.4 . . ?
C12A C13A H13A 119.4 . . ?
C12B C13B C14B 121.1(13) . . ?
C12B C13B H13B 119.5 . . ?
C14B C13B H13B 119.5 . . ?
C14C C13C C12C 117.5(14) . . ?
C14C C13C H13C 121.2 . . ?
C12C C13C H13C 121.2 . . ?
C12D C13D C14D 118.5(13) . . ?
C12D C13D H13D 120.8 . . ?
C14D C13D H13D 120.8 . . ?
C12E C13E C14E 120.3(13) . . ?
C12E C13E H13E 119.9 . . ?
C14E C13E H13E 119.9 . . ?
C14F C13F C12F 119.0(13) . . ?
C14F C13F H13F 120.5 . . ?
C12F C13F H13F 120.5 . . ?
C14G C13G C12G 120.1(12) . . ?
C14G C13G H13G 119.9 . . ?
C12G C13G H13G 119.9 . . ?
C12H C13H C14H 118.2(15) . . ?
C12H C13H H13H 120.9 . . ?
C14H C13H H13H 120.9 . . ?
C12K C13K C14K 120(2) . . ?
C12K C13K H13K 119.9 . . ?
C14K C13K H13K 119.9 . . ?
C14L C13L C12L 120.2(14) . . ?
C14L C13L H13L 119.9 . . ?
C12L C13L H13L 119.9 . . ?
C14M C13M C12M 118.9(14) . . ?
C14M C13M H13M 120.6 . . ?
C12M C13M H13M 120.6 . . ?
C14N C13N C12N 120.1(15) . . ?
C14N C13N H13N 119.9 . . ?
C12N C13N H13N 119.9 . . ?
C13A C14A C15A 120.5(19) . . ?
C13A C14A H14A 119.7 . . ?
C15A C14A H14A 119.7 . . ?
C15B C14B C13B 117.8(14) . . ?
C15B C14B H14B 121.1 . . ?
C13B C14B H14B 121.1 . . ?
C13C C14C C15C 122.1(15) . . ?
C13C C14C H14C 119.0 . . ?
C15C C14C H14C 119.0 . . ?
C15D C14D C13D 120.8(13) . . ?
C15D C14D H14D 119.6 . . ?
C13D C14D H14D 119.6 . . ?
C15E C14E C13E 120.3(15) . . ?
C15E C14E H14E 119.9 . . ?
C13E C14E H14E 119.9 . . ?
C13F C14F C15F 120.6(17) . . ?
C13F C14F H14F 119.7 . . ?
C15F C14F H14F 119.7 . . ?
C13G C14G C15G 119.6(15) . . ?
C13G C14G H14G 120.2 . . ?
C15G C14G H14G 120.2 . . ?
C13H C14H C15H 121.4(17) . . ?
C13H C14H H14H 119.3 . . ?
C15H C14H H14H 119.3 . . ?
C15K C14K C13K 115(2) . . ?
C15K C14K H14K 122.5 . . ?
C13K C14K H14K 122.5 . . ?
C13L C14L C15L 121.3(17) . . ?
C13L C14L H14L 119.4 . . ?
C15L C14L H14L 119.4 . . ?
C15M C14M C13M 119.6(15) . . ?
C15M C14M H14M 120.2 . . ?
C13M C14M H14M 120.2 . . ?
C15N C14N C13N 120.3(17) . . ?
C15N C14N H14N 119.8 . . ?
C13N C14N H14N 119.8 . . ?
C14A C15A C10A 119.9(16) . . ?
C14A C15A H15A 120.1 . . ?
C10A C15A H15A 120.1 . . ?
C14B C15B C10B 123.0(13) . . ?
C14B C15B H15B 118.5 . . ?
C10B C15B H15B 118.5 . . ?
C14C C15C C10C 120.2(13) . . ?
C14C C15C H15C 119.9 . . ?
C10C C15C H15C 119.9 . . ?
C10D C15D C14D 119.6(13) . . ?
C10D C15D H15D 120.2 . . ?
C14D C15D H15D 120.2 . . ?
C14E C15E C10E 120.1(15) . . ?
C14E C15E H15E 120.0 . . ?
C10E C15E H15E 120.0 . . ?
C10F C15F C14F 119.4(18) . . ?
C10F C15F H15F 120.3 . . ?
C14F C15F H15F 120.3 . . ?
C10G C15G C14G 120.5(15) . . ?
C10G C15G H15G 119.7 . . ?
C14G C15G H15G 119.7 . . ?
C10H C15H C14H 120.8(16) . . ?
C10H C15H H15H 119.6 . . ?
C14H C15H H15H 119.6 . . ?
C14K C15K C10K 124.5(18) . . ?
C14K C15K H15K 117.8 . . ?
C10K C15K H15K 117.8 . . ?
C14L C15L C10L 119.9(14) . . ?
C14L C15L H15L 120.1 . . ?
C10L C15L H15L 120.1 . . ?
C14M C15M C10M 121.9(12) . . ?
C14M C15M H15M 119.1 . . ?
C10M C15M H15M 119.1 . . ?
C14N C15N C10N 122.9(17) . . ?
C14N C15N H15N 118.5 . . ?
C10N C15N H15N 118.5 . . ?
N1O C2O C3O 174(6) . . ?
C2O C3O H3O1 109.5 . . ?
C2O C3O H3O2 109.5 . . ?
H3O1 C3O H3O2 109.5 . . ?
C2O C3O H3O3 109.5 . . ?
H3O1 C3O H3O3 109.5 . . ?
H3O2 C3O H3O3 109.5 . . ?
N1P C2P C3P 173(3) . . ?
C2P C3P H3P1 109.5 . . ?
C2P C3P H3P2 109.5 . . ?
H3P1 C3P H3P2 109.5 . . ?
C2P C3P H3P3 109.5 . . ?
H3P1 C3P H3P3 109.5 . . ?
H3P2 C3P H3P3 109.5 . . ?

loop_
_geom_bond_atom_site_label_1
_geom_bond_atom_site_label_2
_geom_bond_distance
_geom_bond_site_symmetry_2
_geom_bond_publ_flag
U1 O3Q 2.222(6) . ?
U1 O2Q 2.228(8) . ?
U1 O16B 2.339(7) . ?
U1 O17A 2.371(9) . ?
U1 O16A 2.409(9) . ?
U1 O1R 2.437(8) . ?
U1 O17B 2.456(8) . ?
U1 O4R 2.480(8) . ?
U1 U6 3.8346(6) . ?
U1 U2 3.8516(5) . ?
U1 U4 3.8549(5) . ?
U1 U5 3.8626(6) . ?
U2 O1Q 2.251(7) . ?
U2 O3Q 2.267(7) . ?
U2 O17D 2.344(8) . ?
U2 O16D 2.358(7) . ?
U2 O16C 2.361(8) . ?
U2 O17C 2.405(8) . ?
U2 O1R 2.429(7) . ?
U2 O3R 2.454(8) . ?
U2 U4 3.8457(6) . ?
U2 U6 3.8492(5) . ?
U2 U3 3.8610(5) . ?
U3 O1Q 2.237(7) . ?
U3 O4Q 2.275(8) . ?
U3 O17E 2.309(8) . ?
U3 O16F 2.356(8) . ?
U3 O17F 2.415(9) . ?
U3 O3R 2.452(7) . ?
U3 O16E 2.461(7) . ?
U3 O2R 2.462(8) . ?
U3 U6 3.8237(5) . ?
U3 U4 3.8501(6) . ?
U3 U5 3.8734(5) . ?
U4 O4Q 2.220(8) . ?
U4 O3Q 2.258(7) . ?
U4 O17G 2.358(7) . ?
U4 O17H 2.366(8) . ?
U4 O16H 2.371(9) . ?
U4 O16G 2.390(8) . ?
U4 O4R 2.437(8) . ?
U4 O3R 2.476(8) . ?
U4 U5 3.8208(5) . ?
U5 O4Q 2.261(7) . ?
U5 O2Q 2.283(8) . ?
U5 O16L 2.350(8) . ?
U5 O16K 2.361(9) . ?
U5 O17K 2.396(9) . ?
U5 O17L 2.400(9) . ?
U5 O2R 2.424(8) . ?
U5 O4R 2.437(8) . ?
U5 U6 3.8354(6) . ?
U6 O2Q 2.253(9) . ?
U6 O1Q 2.268(7) . ?
U6 O17M 2.338(7) . ?
U6 O16N 2.349(9) . ?
U6 O17N 2.366(8) . ?
U6 O16M 2.398(8) . ?
U6 O2R 2.425(8) . ?
U6 O1R 2.464(8) . ?
O1R H1R 1.0000 . ?
O2R H2R 1.0000 . ?
O3R H3R 1.0000 . ?
O4R H4R 1.0000 . ?
O16A C7A 1.276(15) . ?
O16B C7B 1.261(13) . ?
O16C C7C 1.273(13) . ?
O16D C7D 1.272(14) . ?
O16E C7E 1.283(13) . ?
O16F C7F 1.268(14) . ?
O16G C7G 1.270(14) . ?
O16H C7H 1.279(15) . ?
O16K C7K 1.287(14) . ?
O16L C7L 1.288(13) . ?
O16M C7M 1.288(14) . ?
O16N C7N 1.292(15) . ?
O17A C9A 1.277(15) . ?
O17B C9B 1.256(13) . ?
O17C C9C 1.278(14) . ?
O17D C9D 1.279(13) . ?
O17E C9E 1.271(13) . ?
O17F C9F 1.277(15) . ?
O17G C9G 1.251(16) . ?
O17H C9H 1.292(15) . ?
O17K C9K 1.274(14) . ?
O17L C9L 1.263(14) . ?
O17M C9M 1.260(14) . ?
O17N C9N 1.293(16) . ?
C1A C2A 1.40(2) . ?
C1A C6A 1.40(2) . ?
C1A H1A 0.9500 . ?
C1B C2B 1.380(19) . ?
C1B C6B 1.399(18) . ?
C1B H1B 0.9500 . ?
C1C C6C 1.364(16) . ?
C1C C2C 1.383(16) . ?
C1C H1C 0.9500 . ?
C1D C6D 1.381(17) . ?
C1D C2D 1.431(15) . ?
C1D H1D 0.9500 . ?
C1E C2E 1.355(17) . ?
C1E C6E 1.400(16) . ?
C1E H1E 0.9500 . ?
C1F C2F 1.419(17) . ?
C1F C6F 1.427(17) . ?
C1F H1F 0.9500 . ?
C1G C2G 1.38(2) . ?
C1G C6G 1.385(19) . ?
C1G H1G 0.9500 . ?
C1H C6H 1.37(2) . ?
C1H C2H 1.404(19) . ?
C1H H1H 0.9500 . ?
C1K C2K 1.38(2) . ?
C1K C6K 1.40(2) . ?
C1K H1K 0.9500 . ?
C1L C2L 1.340(19) . ?
C1L C6L 1.367(19) . ?
C1L H1L 0.9500 . ?
C1M C6M 1.362(19) . ?
C1M C2M 1.40(2) . ?
C1M H1M 0.9500 . ?
C1N C2N 1.37(2) . ?
C1N C6N 1.37(2) . ?
C1N H1N 0.9500 . ?
C2A C3A 1.42(3) . ?
C2A H2A 0.9500 . ?
C2B C3B 1.40(2) . ?
C2B H2B 0.9500 . ?
C2C C3C 1.368(18) . ?
C2C H2C 0.9500 . ?
C2D C3D 1.400(18) . ?
C2D H2D 0.9500 . ?
C2E C3E 1.375(17) . ?
C2E H2E 0.9500 . ?
C2F C3F 1.35(2) . ?
C2F H2F 0.9500 . ?
C2G C3G 1.37(3) . ?
C2G H2G 0.9500 . ?
C2H C3H 1.41(2) . ?
C2H H2H 0.9500 . ?
C2K C3K 1.40(2) . ?
C2K H2K 0.9500 . ?
C2L C3L 1.43(2) . ?
C2L H2L 0.9500 . ?
C2M C3M 1.37(2) . ?
C2M H2M 0.9500 . ?
C2N C3N 1.40(2) . ?
C2N H2N 0.9500 . ?
C3A C4A 1.36(3) . ?
C3A H3A 0.9500 . ?
C3B C4B 1.36(2) . ?
C3B H3B 0.9500 . ?
C3C C4C 1.417(19) . ?
C3C H3C 0.9500 . ?
C3D C4D 1.37(2) . ?
C3D H3D 0.9500 . ?
C3E C4E 1.406(18) . ?
C3E H3E 0.9500 . ?
C3F C4F 1.39(2) . ?
C3F H3F 0.9500 . ?
C3G C4G 1.38(2) . ?
C3G H3G 0.9500 . ?
C3H C4H 1.38(2) . ?
C3H H3H 0.9500 . ?
C3K C4K 1.33(2) . ?
C3K H3K 0.9500 . ?
C3L C4L 1.35(2) . ?
C3L H3L 0.9500 . ?
C3M C4M 1.40(3) . ?
C3M H3M 0.9500 . ?
C3N C4N 1.40(3) . ?
C3N H3N 0.9500 . ?
C4A C5A 1.39(2) . ?
C4A H4A 0.9500 . ?
C4B C5B 1.408(16) . ?
C4B H4B 0.9500 . ?
C4C C5C 1.367(18) . ?
C4C H4C 0.9500 . ?
C4D C5D 1.390(17) . ?
C4D H4D 0.9500 . ?
C4E C5E 1.344(16) . ?
C4E H4E 0.9500 . ?
C4F C5F 1.374(18) . ?
C4F H4F 0.9500 . ?
C4G C5G 1.386(19) . ?
C4G H4G 0.9500 . ?
C4H C5H 1.39(2) . ?
C4H H4H 0.9500 . ?
C4K C5K 1.38(2) . ?
C4K H4K 0.9500 . ?
C4L C5L 1.37(2) . ?
C4L H4L 0.9500 . ?
C4M C5M 1.36(2) . ?
C4M H4M 0.9500 . ?
C4N C5N 1.39(2) . ?
C4N H4N 0.9500 . ?
C5A C6A 1.380(19) . ?
C5A H5A 0.9500 . ?
C5B C6B 1.417(16) . ?
C5B H5B 0.9500 . ?
C5C C6C 1.418(17) . ?
C5C H5C 0.9500 . ?
C5D C6D 1.405(16) . ?
C5D H5D 0.9500 . ?
C5E C6E 1.406(15) . ?
C5E H5E 0.9500 . ?
C5F C6F 1.408(17) . ?
C5F H5F 0.9500 . ?
C5G C6G 1.385(19) . ?
C5G H5G 0.9500 . ?
C5H C6H 1.37(2) . ?
C5H H5H 0.9500 . ?
C5K C6K 1.373(18) . ?
C5K H5K 0.9500 . ?
C5L C6L 1.403(15) . ?
C5L H5L 0.9500 . ?
C5M C6M 1.414(18) . ?
C5M H5M 0.9500 . ?
C5N C6N 1.40(2) . ?
C5N H5N 0.9500 . ?
C6A C7A 1.490(18) . ?
C6B C7B 1.500(15) . ?
C6C C7C 1.501(15) . ?
C6D C7D 1.498(14) . ?
C6E C7E 1.510(15) . ?
C6F C7F 1.465(15) . ?
C6G C7G 1.489(18) . ?
C6H C7H 1.476(18) . ?
C6K C7K 1.484(18) . ?
C6L C7L 1.480(18) . ?
C6M C7M 1.508(18) . ?
C6N C7N 1.51(2) . ?
C7A C8A 1.40(2) . ?
C7B C8B 1.429(16) . ?
C7C C8C 1.406(15) . ?
C7D C8D 1.412(15) . ?
C7E C8E 1.404(16) . ?
C7F C8F 1.433(15) . ?
C7G C8G 1.407(17) . ?
C7H C8H 1.421(18) . ?
C7K C8K 1.405(19) . ?
C7L C8L 1.413(19) . ?
C7M C8M 1.392(17) . ?
C7N C8N 1.371(18) . ?
C8A C9A 1.39(2) . ?
C8A H8A 0.9500 . ?
C8B C9B 1.396(15) . ?
C8B H8B 0.9500 . ?
C8C C9C 1.414(16) . ?
C8C H8C 0.9500 . ?
C8D C9D 1.388(14) . ?
C8D H8D 0.9500 . ?
C8E C9E 1.397(15) . ?
C8E H8E 0.9500 . ?
C8F C9F 1.408(15) . ?
C8F H8F 0.9500 . ?
C8G C9G 1.402(19) . ?
C8G H8G 0.9500 . ?
C8H C9H 1.389(19) . ?
C8H H8H 0.9500 . ?
C8K C9K 1.439(19) . ?
C8K H8K 0.9500 . ?
C8L C9L 1.433(19) . ?
C8L H8L 0.9500 . ?
C8M C9M 1.408(17) . ?
C8M H8M 0.9500 . ?
C8N C9N 1.39(2) . ?
C8N H8N 0.9500 . ?
C9A C10A 1.515(18) . ?
C9B C10B 1.497(16) . ?
C9C C10C 1.467(15) . ?
C9D C10D 1.517(16) . ?
C9E C10E 1.525(15) . ?
C9F C10F 1.500(17) . ?
C9G C10G 1.534(15) . ?
C9H C10H 1.546(18) . ?
C9K C10K 1.471(19) . ?
C9L C10L 1.481(17) . ?
C9M C10M 1.514(15) . ?
C9N C10N 1.500(18) . ?
C10A C15A 1.39(2) . ?
C10A C11A 1.40(2) . ?
C10B C15B 1.384(17) . ?
C10B C11B 1.408(16) . ?
C10C C15C 1.386(18) . ?
C10C C11C 1.416(16) . ?
C10D C11D 1.373(18) . ?
C10D C15D 1.382(17) . ?
C10E C11E 1.367(18) . ?
C10E C15E 1.375(18) . ?
C10F C15F 1.36(2) . ?
C10F C11F 1.40(2) . ?
C10G C15G 1.36(2) . ?
C10G C11G 1.373(19) . ?
C10H C15H 1.33(2) . ?
C10H C11H 1.37(2) . ?
C10K C11K 1.37(2) . ?
C10K C15K 1.40(2) . ?
C10L C15L 1.40(2) . ?
C10L C11L 1.399(17) . ?
C10M C11M 1.359(18) . ?
C10M C15M 1.40(2) . ?
C10N C15N 1.40(2) . ?
C10N C11N 1.42(2) . ?
C11A C12A 1.39(2) . ?
C11A H11A 0.9500 . ?
C11B C12B 1.392(19) . ?
C11B H11B 0.9500 . ?
C11C C12C 1.367(18) . ?
C11C H11C 0.9500 . ?
C11D C12D 1.43(2) . ?
C11D H11D 0.9500 . ?
C11E C12E 1.400(17) . ?
C11E H11E 0.9500 . ?
C11F C12F 1.353(19) . ?
C11F H11F 0.9500 . ?
C11G C12G 1.364(18) . ?
C11G H11G 0.9500 . ?
C11H C12H 1.40(2) . ?
C11H H11H 0.9500 . ?
C11K C12K 1.36(3) . ?
C11K H11K 0.9500 . ?
C11L C12L 1.40(2) . ?
C11L H11L 0.9500 . ?
C11M C12M 1.38(2) . ?
C11M H11M 0.9500 . ?
C11N C12N 1.42(2) . ?
C11N H11N 0.9500 . ?
C12A C13A 1.37(3) . ?
C12A H12A 0.9500 . ?
C12B C13B 1.37(2) . ?
C12B H12B 0.9500 . ?
C12C C13C 1.41(2) . ?
C12C H12C 0.9500 . ?
C12D C13D 1.37(2) . ?
C12D H12D 0.9500 . ?
C12E C13E 1.36(2) . ?
C12E H12E 0.9500 . ?
C12F C13F 1.41(3) . ?
C12F H12F 0.9500 . ?
C12G C13G 1.38(2) . ?
C12G H12G 0.9500 . ?
C12H C13H 1.35(2) . ?
C12H H12H 0.9500 . ?
C12K C13K 1.38(3) . ?
C12K H12K 0.9500 . ?
C12L C13L 1.39(2) . ?
C12L H12L 0.9500 . ?
C12M C13M 1.43(3) . ?
C12M H12M 0.9500 . ?
C12N C13N 1.40(3) . ?
C12N H12N 0.9500 . ?
C13A C14A 1.36(3) . ?
C13A H13A 0.9500 . ?
C13B C14B 1.40(2) . ?
C13B H13B 0.9500 . ?
C13C C14C 1.36(2) . ?
C13C H13C 0.9500 . ?
C13D C14D 1.42(2) . ?
C13D H13D 0.9500 . ?
C13E C14E 1.38(2) . ?
C13E H13E 0.9500 . ?
C13F C14F 1.39(3) . ?
C13F H13F 0.9500 . ?
C13G C14G 1.35(2) . ?
C13G H13G 0.9500 . ?
C13H C14H 1.37(2) . ?
C13H H13H 0.9500 . ?
C13K C14K 1.48(3) . ?
C13K H13K 0.9500 . ?
C13L C14L 1.37(2) . ?
C13L H13L 0.9500 . ?
C13M C14M 1.40(2) . ?
C13M H13M 0.9500 . ?
C13N C14N 1.36(3) . ?
C13N H13N 0.9500 . ?
C14A C15A 1.387(19) . ?
C14A H14A 0.9500 . ?
C14B C15B 1.375(17) . ?
C14B H14B 0.9500 . ?
C14C C15C 1.386(17) . ?
C14C H14C 0.9500 . ?
C14D C15D 1.385(18) . ?
C14D H14D 0.9500 . ?
C14E C15E 1.37(2) . ?
C14E H14E 0.9500 . ?
C14F C15F 1.40(2) . ?
C14F H14F 0.9500 . ?
C14G C15G 1.406(19) . ?
C14G H14G 0.9500 . ?
C14H C15H 1.374(19) . ?
C14H H14H 0.9500 . ?
C14K C15K 1.37(3) . ?
C14K H14K 0.9500 . ?
C14L C15L 1.38(2) . ?
C14L H14L 0.9500 . ?
C14M C15M 1.374(19) . ?
C14M H14M 0.9500 . ?
C14N C15N 1.35(2) . ?
C14N H14N 0.9500 . ?
C15A H15A 0.9500 . ?
C15B H15B 0.9500 . ?
C15C H15C 0.9500 . ?
C15D H15D 0.9500 . ?
C15E H15E 0.9500 . ?
C15F H15F 0.9500 . ?
C15G H15G 0.9500 . ?
C15H H15H 0.9500 . ?
C15K H15K 0.9500 . ?
C15L H15L 0.9500 . ?
C15M H15M 0.9500 . ?
C15N H15N 0.9500 . ?
N1O C2O 1.15(3) . ?
C2O C3O 1.41(3) . ?
C3O H3O1 0.9800 . ?
C3O H3O2 0.9800 . ?
C3O H3O3 0.9800 . ?
N1P C2P 1.16(3) . ?
C2P C3P 1.41(3) . ?
C3P H3P1 0.9800 . ?
C3P H3P2 0.9800 . ?
C3P H3P3 0.9800 . ?
